data_4502226
loop_
_publ_author_name
'Yao, Shuang'
'Zhang, Zhiming'
'Li, Yangguang'
'Lu, Ying'
'Wang, Enbo'
'Su, Zhongmin'

_publ_section_title
;
 Two Heterometallic Aggregates Constructed from the {P2W12}-Based Trimeric
 Polyoxotungstates and 3d-4f Heterometals
;
_journal_issue 1
_journal_name_full 'Crystal Growth &amp; Design'
_journal_page_first 135
_journal_paper_doi 10.1021/cg900745z
_journal_volume 10
_journal_year 2010
_chemical_formula_sum 'Co2 Gd2 H144 K6 Na10 O221 P6 W41'
_chemical_formula_weight 12301.68
_chemical_name_systematic
; 
 ? 
;
_space_group_IT_number 2
_symmetry_cell_setting triclinic
_symmetry_space_group_name_Hall '-P 1'
_symmetry_space_group_name_H-M 'P -1'
_atom_sites_solution_hydrogens none
_atom_sites_solution_primary direct
_atom_sites_solution_secondary difmap
_audit_creation_method SHELXL-97
_cell_angle_alpha 74.49(3)
_cell_angle_beta 79.05(3)
_cell_angle_gamma 67.13(3)
_cell_formula_units_Z 2
_cell_length_a 21.041(4)
_cell_length_b 23.295(5)
_cell_length_c 26.343(5)
_cell_measurement_reflns_used 36496
_cell_measurement_temperature 150(2)
_cell_measurement_theta_max 25.00
_cell_measurement_theta_min 3.03
_cell_volume 11410(5)
_computing_structure_refinement 'SHELXL-97 (Sheldrick, 1997)'
_computing_structure_solution 'SHELXS-97 (Sheldrick, 1990)'
_diffrn_ambient_temperature 150(2)
_diffrn_detector_area_resol_mean 0.01
_diffrn_measured_fraction_theta_full 0.908
_diffrn_measured_fraction_theta_max 0.908
_diffrn_measurement_device_type 'Rigaku R-AXIS RAPID IP'
_diffrn_measurement_method Oscillation
_diffrn_radiation_monochromator graphite
_diffrn_radiation_source 'fine-focus sealed tube'
_diffrn_radiation_type MoK\a
_diffrn_radiation_wavelength 0.71073
_diffrn_reflns_av_R_equivalents 0.1058
_diffrn_reflns_av_sigmaI/netI 0.1868
_diffrn_reflns_limit_h_max 25
_diffrn_reflns_limit_h_min -22
_diffrn_reflns_limit_k_max 27
_diffrn_reflns_limit_k_min -27
_diffrn_reflns_limit_l_max 31
_diffrn_reflns_limit_l_min -31
_diffrn_reflns_number 72129
_diffrn_reflns_theta_full 25.00
_diffrn_reflns_theta_max 25.00
_diffrn_reflns_theta_min 3.03
_diffrn_standards_decay_% none
_diffrn_standards_interval_count 0
_diffrn_standards_interval_time 0
_diffrn_standards_number 0
_exptl_absorpt_coefficient_mu 21.568
_exptl_absorpt_correction_T_max 0.2001
_exptl_absorpt_correction_T_min 0.0679
_exptl_absorpt_correction_type multi-scan
_exptl_absorpt_process_details 'ABSCOR by T.Higashi  8 March, 1995'
_exptl_crystal_colour brown
_exptl_crystal_density_diffrn 3.581
_exptl_crystal_density_method 'not measured'
_exptl_crystal_description block
_exptl_crystal_F_000 10884
_exptl_crystal_size_max 0.27
_exptl_crystal_size_mid 0.14
_exptl_crystal_size_min 0.11
_refine_diff_density_max 5.099
_refine_diff_density_min -3.775
_refine_diff_density_rms 0.564
_refine_ls_extinction_method none
_refine_ls_goodness_of_fit_ref 0.933
_refine_ls_hydrogen_treatment none
_refine_ls_matrix_type full
_refine_ls_number_parameters 1403
_refine_ls_number_reflns 36496
_refine_ls_number_restraints 6
_refine_ls_restrained_S_all 0.933
_refine_ls_R_factor_all 0.1248
_refine_ls_R_factor_gt 0.0816
_refine_ls_shift/su_max 0.001
_refine_ls_shift/su_mean 0.000
_refine_ls_structure_factor_coef Fsqd
_refine_ls_weighting_details 'calc w=1/[\s^2^(Fo^2^)+(0.0825P)^2^+0.0000P] where P=(Fo^2^+2Fc^2^)/3'
_refine_ls_weighting_scheme calc
_refine_ls_wR_factor_gt 0.1755
_refine_ls_wR_factor_ref 0.1947
_reflns_number_gt 21105
_reflns_number_total 36496
_reflns_threshold_expression >2sigma(I)
_cod_data_source_file cg900745z_si_003.cif
_cod_data_source_block 1
_cod_depositor_comments
;
The following automatic conversions were performed:

'_symmetry_cell_setting' value 'Triclinic' changed to 'triclinic'
according to /home/saulius/struct/CIF-dictionaries/cif_core.dic
dictionary named 'cif_core.dic' version 2.4.2 from 2011-04-26.

Automatic conversion script
Id: cif_fix_values 1715 2011-07-08 13:25:40Z adriana 
;
_cod_original_cell_volume 11409(4)
_cod_original_sg_symbol_H-M P-1
_cod_original_formula_sum 'Co2 H144 Gd2 K6 Na10 O221 P6 W41'
_cod_database_code 4502226

loop_
_symmetry_equiv_pos_as_xyz
'x, y, z'
'-x, -y, -z'

loop_
_atom_site_label
_atom_site_type_symbol
_atom_site_fract_x
_atom_site_fract_y
_atom_site_fract_z
_atom_site_U_iso_or_equiv
_atom_site_adp_type
_atom_site_occupancy
_atom_site_symmetry_multiplicity
_atom_site_calc_flag
_atom_site_refinement_flags
W1 W 0.96077(6) 0.34185(6) 0.15937(4) 0.0213(3) Uani 1 1 d .
W2 W 0.24080(6) 0.36822(6) 0.70482(4) 0.0191(3) Uani 1 1 d .
W3 W 0.10699(6) 0.36933(6) 0.81952(4) 0.0187(3) Uani 1 1 d .
W4 W 0.27069(7) 0.15948(6) 0.90528(4) 0.0229(3) Uani 1 1 d .
W5 W 0.90143(6) 0.39708(6) 0.04068(4) 0.0199(3) Uani 1 1 d .
W6 W 0.16421(6) 0.31367(6) 0.93911(4) 0.0195(3) Uani 1 1 d .
W7 W 0.21513(6) 0.21574(6) 0.78355(4) 0.0198(3) Uani 1 1 d .
W8 W 0.87750(6) 0.51457(6) 0.11762(4) 0.0214(3) Uani 1 1 d .
W9 W 0.71827(6) 0.41986(6) 0.03513(4) 0.0190(3) Uani 1 1 d .
W10 W 0.85672(6) 0.25382(6) 0.05707(4) 0.0217(3) Uani 1 1 d .
W11 W 0.92081(7) 0.19727(6) 0.17569(4) 0.0242(3) Uani 1 1 d .
W12 W 0.35449(6) 0.25407(6) 0.94720(4) 0.0194(3) Uani 1 1 d .
W13 W 0.84028(6) 0.30260(6) 0.27488(4) 0.0226(3) Uani 1 1 d .
W14 W 0.41292(6) 0.26416(6) 0.65140(4) 0.0217(3) Uani 1 1 d .
W15 W 0.44309(7) 0.06076(6) 0.85132(4) 0.0258(3) Uani 1 1 d .
W16 W 0.38854(6) 0.11469(6) 0.72951(4) 0.0228(3) Uani 1 1 d .
W17 W 0.90989(7) 0.32829(7) 0.68468(4) 0.0280(3) Uani 1 1 d .
W18 W 0.25337(7) 0.52458(7) 0.19874(4) 0.0245(3) Uani 1 1 d .
W19 W 0.26023(7) 0.36196(7) 0.27006(4) 0.0267(3) Uani 1 1 d .
W20 W 0.79024(7) 0.11934(6) 0.22498(5) 0.0300(3) Uani 1 1 d .
W21 W 0.22659(6) 0.69260(7) 0.20162(4) 0.0240(3) Uani 1 1 d .
W22 W 0.59049(7) 0.33611(6) 0.08503(4) 0.0225(3) Uani 1 1 d .
W23 W 0.56382(7) 0.11267(7) 0.67006(4) 0.0252(3) Uani 1 1 d .
W24 W 0.31183(7) 0.31168(7) 0.39188(4) 0.0294(3) Uani 1 1 d .
W25 W 0.61411(7) 0.13581(7) 0.28744(5) 0.0288(3) Uani 1 1 d .
W26 W 0.53027(7) 0.15543(7) 0.89055(4) 0.0262(3) Uani 1 1 d .
W27 W 0.44059(7) 0.45671(7) 0.14891(4) 0.0270(3) Uani 1 1 d .
W28 W 0.70654(7) 0.22399(7) 0.32501(4) 0.0277(3) Uani 1 1 d .
W29 W 0.54747(7) 0.19662(7) 0.17037(4) 0.0271(3) Uani 1 1 d .
W30 W 0.12697(6) 0.50214(7) 0.31466(4) 0.0257(3) Uani 1 1 d .
W31 W 0.18633(7) 0.45778(7) 0.43348(4) 0.0268(3) Uani 1 1 d .
W32 W 0.42841(7) 0.23898(7) 0.28727(5) 0.0296(3) Uani 1 1 d .
W33 W 0.61791(7) 0.05500(7) 0.79106(5) 0.0273(3) Uani 1 1 d .
W34 W 0.72607(7) 0.17396(7) 0.10681(5) 0.0285(3) Uani 1 1 d .
W35 W 0.84935(7) 0.19452(7) 0.70767(5) 0.0296(3) Uani 1 1 d .
W36 W 0.86029(7) 0.37140(8) 0.56208(4) 0.0336(4) Uani 1 1 d .
W37 W 0.38229(7) 0.41419(7) 0.43206(4) 0.0300(4) Uani 1 1 d .
W38 W 0.32915(7) 0.58410(8) 0.44431(4) 0.0332(4) Uani 1 1 d .
W39 W 0.48085(7) 0.63041(7) 0.37673(5) 0.0306(3) Uani 1 1 d .
W40 W 0.71852(7) 0.13721(7) 0.69033(5) 0.0322(3) Uani 1 1 d .
W41 W 0.78622(8) 0.24527(8) 0.59019(5) 0.0362(4) Uani 1 1 d .
Gd1 Gd 0.92300(8) 0.24288(8) -0.09852(5) 0.0234(4) Uani 1 1 d .
Gd2 Gd 0.14802(8) 0.35862(9) 0.58437(5) 0.0287(4) Uani 1 1 d .
P1 P 0.7991(4) 0.3477(4) 0.1480(3) 0.0207(18) Uani 1 1 d .
P2 P 0.4736(4) 0.1901(4) 0.7703(3) 0.0191(17) Uani 1 1 d .
P3 P 0.2554(4) 0.6495(4) 0.3297(3) 0.0246(19) Uani 1 1 d .
P4 P 0.2828(4) 0.2987(4) 0.8312(2) 0.0165(16) Uani 1 1 d U
P5 P 0.6551(4) 0.2606(4) 0.2022(2) 0.0186(17) Uani 1 1 d .
P6 P 0.3002(4) 0.4608(4) 0.3229(3) 0.023(2) Uani 1 1 d .
Co2 Co 0.6400(2) 0.58950(19) 0.04755(13) 0.0211(9) Uani 1 1 d .
Co1 Co 0.2323(2) 0.5346(2) 0.69389(14) 0.0280(10) Uani 1 1 d .
O1 O 0.5312(14) 0.6040(14) 0.0686(9) 0.061(7) Uiso 1 1 d .
O2 O 0.3272(13) 0.5360(12) 0.6487(8) 0.048(6) Uiso 1 1 d .
O3 O 0.5449(15) 0.5574(15) 0.3643(10) 0.067(8) Uiso 1 1 d .
O4 O 0.0963(15) 0.2704(15) 0.6091(10) 0.068(8) Uiso 1 1 d .
O5 O 0.1726(11) 0.7265(11) 0.1499(7) 0.033(5) Uiso 1 1 d .
O6 O 0.9924(12) 0.2951(12) 0.7028(8) 0.040(5) Uiso 1 1 d .
O7 O 0.4443(12) 0.6591(12) 0.3185(8) 0.044(6) Uiso 1 1 d .
O8 O 0.1814(14) 0.5715(13) 0.6252(9) 0.056(7) Uiso 1 1 d .
O9 O 0.9457(17) 0.1752(16) -0.1603(11) 0.078(9) Uiso 1 1 d .
O10 O 1.0006(16) 0.1390(15) -0.0513(10) 0.073(8) Uiso 1 1 d .
O11 O 0.8569(9) 0.3779(9) 0.1256(6) 0.013(4) Uiso 1 1 d .
O12 O 0.2374(9) 0.2742(9) 0.7317(6) 0.019(4) Uiso 1 1 d .
O13 O 0.0295(14) 0.4055(13) 0.5574(9) 0.057(7) Uiso 1 1 d .
O14 O 0.7938(10) 0.3779(10) 0.2957(7) 0.026(5) Uiso 1 1 d .
O15 O 0.3007(9) 0.1514(9) 0.7653(6) 0.016(4) Uiso 1 1 d .
O16 O 0.5420(10) 0.2749(10) 0.1241(6) 0.021(4) Uiso 1 1 d .
O17 O 0.3330(10) 0.3239(10) 0.6756(6) 0.025(4) Uiso 1 1 d .
O18 O 0.5155(11) 0.3999(11) 0.1115(7) 0.034(5) Uiso 1 1 d .
O19 O 0.1582(10) 0.3866(9) 0.7541(6) 0.021(4) Uiso 1 1 d .
O20 O 0.4420(9) 0.2495(9) 0.7278(6) 0.016(4) Uiso 1 1 d .
O21 O 0.2541(9) 0.2962(9) 0.9568(6) 0.013(4) Uiso 1 1 d .
O22 O 0.2871(11) 0.5037(10) 0.7597(7) 0.030(5) Uiso 1 1 d .
O23 O 0.9030(10) 0.2481(10) 0.6833(7) 0.027(5) Uiso 1 1 d .
O24 O 0.9314(10) 0.1966(10) 0.1018(7) 0.027(5) Uiso 1 1 d .
O25 O 0.1978(10) 0.3778(10) 0.6491(6) 0.022(4) Uiso 1 1 d .
O26 O 0.4450(10) 0.2076(10) 0.9208(6) 0.023(4) Uiso 1 1 d .
O27 O 0.4605(10) 0.3211(10) 0.6338(6) 0.023(4) Uiso 1 1 d .
O28 O 0.2500(9) 0.4416(9) 0.6929(6) 0.018(4) Uiso 1 1 d .
O29 O 0.6445(11) 0.1623(10) 0.1406(7) 0.029(5) Uiso 1 1 d .
O30 O 0.1425(10) 0.4049(10) 0.9299(6) 0.022(4) Uiso 1 1 d .
O31 O 0.7691(11) 0.2683(11) 0.3035(7) 0.031(5) Uiso 1 1 d .
O32 O 0.5977(11) 0.1012(11) 0.8421(7) 0.034(5) Uiso 1 1 d .
O33 O 0.4844(11) 0.0912(11) 0.7005(7) 0.033(5) Uiso 1 1 d .
O34 O 0.9900(10) 0.5103(10) 0.0821(7) 0.026(4) Uiso 1 1 d .
O35 O 0.3448(10) 0.4980(10) 0.1635(7) 0.026(5) Uiso 1 1 d .
O36 O 0.1508(9) 0.4268(9) 0.4940(6) 0.017(4) Uiso 1 1 d .
O37 O 0.3679(11) 0.3432(10) 0.4165(7) 0.029(5) Uiso 1 1 d .
O38 O 0.1397(11) 0.2830(10) 0.8141(7) 0.030(5) Uiso 1 1 d .
O39 O 0.6887(11) 0.0946(11) 0.7536(7) 0.032(5) Uiso 1 1 d .
O40 O 0.9845(12) 0.2953(12) -0.0643(8) 0.041(5) Uiso 1 1 d .
O41 O 0.9309(10) 0.4351(10) 0.1549(7) 0.026(4) Uiso 1 1 d .
O42 O 0.8921(9) 0.2313(9) -0.0022(6) 0.018(4) Uiso 1 1 d .
O43 O 0.8332(10) 0.3398(10) -0.0751(6) 0.023(4) Uiso 1 1 d .
O44 O 0.8066(10) 0.4311(10) 0.0277(7) 0.027(5) Uiso 1 1 d .
O45 O 0.2145(10) 0.1614(9) 0.8545(6) 0.021(4) Uiso 1 1 d .
O46 O 0.6165(10) 0.0450(10) 0.7224(7) 0.027(5) Uiso 1 1 d .
O47 O 0.1020(9) 0.4476(9) 0.8329(6) 0.016(4) Uiso 1 1 d .
O48 O 0.9075(9) 0.3160(9) 0.0432(6) 0.018(4) Uiso 1 1 d .
O49 O 0.1751(10) 0.5310(9) 0.2509(6) 0.020(4) Uiso 1 1 d .
O50 O 0.3520(9) 0.4630(9) 0.3558(6) 0.019(4) Uiso 1 1 d .
O51 O 0.6445(10) 0.3854(10) 0.0611(6) 0.022(4) Uiso 1 1 d .
O52 O 0.2674(10) 0.3030(10) 0.3385(6) 0.023(4) Uiso 1 1 d .
O53 O 0.3476(10) 0.1026(10) 0.8722(6) 0.025(4) Uiso 1 1 d .
O54 O 0.7133(10) 0.4274(10) -0.0303(6) 0.025(4) Uiso 1 1 d .
O55 O 0.5382(11) 0.0380(11) 0.8127(7) 0.031(5) Uiso 1 1 d .
O56 O 0.2113(10) 0.3367(9) 0.8557(6) 0.020(4) Uiso 1 1 d .
O57 O 0.4155(10) 0.0443(10) 0.7896(7) 0.026(4) Uiso 1 1 d .
O58 O 0.5984(9) 0.2270(9) 0.2227(6) 0.017(4) Uiso 1 1 d .
O59 O 0.7850(9) 0.3220(9) 0.0362(6) 0.016(4) Uiso 1 1 d .
O60 O 0.2923(9) 0.3368(9) 0.7741(6) 0.018(4) Uiso 1 1 d .
O61 O 0.8651(11) 0.1480(11) 0.1882(7) 0.035(5) Uiso 1 1 d .
O62 O 0.1639(10) 0.1936(10) 0.7569(7) 0.025(4) Uiso 1 1 d .
O63 O 0.7456(10) 0.1700(10) 0.3814(6) 0.022(4) Uiso 1 1 d .
O64 O 0.6401(11) 0.1407(11) 0.6601(7) 0.030(5) Uiso 1 1 d .
O65 O 0.7201(10) 0.2133(10) 0.1791(6) 0.024(4) Uiso 1 1 d .
O66 O 0.0745(11) 0.3676(11) 0.6679(7) 0.035(5) Uiso 1 1 d .
O67 O 0.9127(13) 0.1258(12) 0.7350(8) 0.045(6) Uiso 1 1 d .
O68 O 0.7353(9) 0.3907(9) 0.1188(6) 0.014(4) Uiso 1 1 d .
O69 O 0.3166(10) 0.6032(10) 0.3619(6) 0.021(4) Uiso 1 1 d .
O70 O 0.3913(11) 0.2732(11) 0.5879(7) 0.032(5) Uiso 1 1 d .
O71 O 0.7811(10) 0.3458(10) 0.2072(6) 0.023(4) Uiso 1 1 d .
O72 O 0.4728(11) 0.1001(10) 0.8874(7) 0.030(5) Uiso 1 1 d .
O73 O 0.3671(10) 0.4999(10) 0.4356(6) 0.022(4) Uiso 1 1 d .
O74 O 0.7753(11) 0.1582(10) 0.7237(7) 0.028(5) Uiso 1 1 d .
O75 O 0.7995(10) 0.5171(10) 0.1464(6) 0.022(4) Uiso 1 1 d .
O76 O 0.9092(10) 0.3340(10) 0.2266(6) 0.024(4) Uiso 1 1 d .
O77 O 0.7024(11) 0.1049(11) 0.2506(7) 0.032(5) Uiso 1 1 d .
O78 O 0.8471(11) 0.2939(11) 0.5721(7) 0.033(5) Uiso 1 1 d .
O79 O 0.4634(11) 0.4306(11) 0.2117(7) 0.037(5) Uiso 1 1 d .
O80 O 0.4846(9) 0.2073(9) 0.8193(6) 0.014(4) Uiso 1 1 d .
O81 O 0.8309(9) 0.2783(9) 0.1358(6) 0.017(4) Uiso 1 1 d .
O82 O 0.4023(11) 0.4766(11) 0.0698(7) 0.031(5) Uiso 1 1 d .
O83 O 0.3691(10) 0.3229(10) 0.9474(7) 0.028(5) Uiso 1 1 d .
O84 O 0.8555(10) 0.1822(9) 0.6382(6) 0.020(4) Uiso 1 1 d .
O85 O 0.5721(11) 0.2107(10) 0.8771(7) 0.030(5) Uiso 1 1 d .
O86 O 0.6243(10) 0.3206(10) 0.1603(7) 0.027(5) Uiso 1 1 d .
O87 O 0.6415(10) 0.2824(10) 0.3517(7) 0.027(5) Uiso 1 1 d .
O88 O 0.2505(10) 0.6050(10) 0.1924(6) 0.023(4) Uiso 1 1 d .
O89 O 0.7795(11) 0.1068(10) 0.1561(7) 0.029(5) Uiso 1 1 d .
O90 O 0.1136(10) 0.4733(10) 0.5828(7) 0.028(5) Uiso 1 1 d .
O91 O 0.3092(10) 0.4979(10) 0.2668(6) 0.021(4) Uiso 1 1 d .
O92 O 0.7377(12) 0.1356(11) 0.0563(7) 0.037(5) Uiso 1 1 d .
O93 O 0.9326(11) 0.3390(11) 0.6061(7) 0.036(5) Uiso 1 1 d .
O94 O 0.7179(12) 0.3154(12) 0.5640(8) 0.043(6) Uiso 1 1 d .
O95 O 0.4091(12) 0.7198(11) 0.4041(7) 0.039(5) Uiso 1 1 d .
O96 O 0.8600(9) 0.3278(9) 0.7471(6) 0.018(4) Uiso 1 1 d .
O97 O 0.6451(11) 0.1775(10) 0.3225(7) 0.028(5) Uiso 1 1 d .
O98 O 0.3099(9) 0.2467(9) 0.4387(6) 0.019(4) Uiso 1 1 d .
O99 O 0.2176(11) 0.3295(11) 0.2396(7) 0.036(5) Uiso 1 1 d .
O100 O 0.8842(9) 0.2281(9) 0.2342(6) 0.015(4) Uiso 1 1 d .
O101 O 0.9674(10) 0.2630(10) 0.1538(7) 0.028(5) Uiso 1 1 d .
O102 O 0.2085(11) 0.5402(10) 0.1448(7) 0.030(5) Uiso 1 1 d .
O103 O 0.4677(11) 0.5197(11) 0.1278(7) 0.033(5) Uiso 1 1 d .
O104 O 0.8855(10) 0.4788(10) 0.0594(6) 0.025(4) Uiso 1 1 d .
O105 O 0.3631(10) 0.0780(10) 0.6911(6) 0.025(4) Uiso 1 1 d .
O106 O 0.7640(10) 0.2802(10) 0.6647(6) 0.024(4) Uiso 1 1 d .
O107 O 0.3013(10) 0.7025(10) 0.1717(6) 0.025(4) Uiso 1 1 d .
O108 O 0.1905(10) 0.2317(10) 0.9256(7) 0.027(5) Uiso 1 1 d .
O109 O 0.2372(11) 0.5890(11) 0.4535(7) 0.036(5) Uiso 1 1 d .
O110 O 0.3788(10) 0.1962(10) 0.6860(7) 0.027(5) Uiso 1 1 d .
O111 O 1.0425(11) 0.3198(10) 0.1760(7) 0.029(5) Uiso 1 1 d .
O112 O 0.8521(10) 0.4568(10) 0.5657(6) 0.022(4) Uiso 1 1 d .
O113 O 0.5187(11) 0.1858(11) 0.3055(7) 0.033(5) Uiso 1 1 d .
O114 O 0.7810(12) 0.0746(12) 0.6673(8) 0.043(6) Uiso 1 1 d .
O115 O 0.5757(11) 0.1248(11) 0.2312(7) 0.031(5) Uiso 1 1 d .
O116 O 0.2846(9) 0.2330(9) 0.8313(6) 0.016(4) Uiso 1 1 d .
O117 O 0.9050(12) 0.3722(12) 0.5029(8) 0.044(6) Uiso 1 1 d .
O118 O 0.6695(10) 0.2601(10) 0.0797(6) 0.025(4) Uiso 1 1 d .
O119 O 0.4077(10) 0.3731(10) 0.1581(7) 0.028(5) Uiso 1 1 d .
O120 O 0.2697(10) 0.4468(10) 0.4508(6) 0.022(4) Uiso 1 1 d .
O121 O 0.8112(10) 0.2327(10) 0.7658(6) 0.022(4) Uiso 1 1 d .
O122 O 0.6663(10) 0.4962(10) 0.0460(7) 0.027(5) Uiso 1 1 d .
O123 O 0.4157(11) 0.5976(11) 0.4179(7) 0.031(5) Uiso 1 1 d .
O124 O 0.8063(10) 0.2025(10) 0.0812(6) 0.023(4) Uiso 1 1 d .
O125 O 0.5052(10) 0.1943(10) 0.6429(7) 0.026(4) Uiso 1 1 d .
O126 O 0.1154(9) 0.4679(9) 0.3875(6) 0.018(4) Uiso 1 1 d .
O127 O 0.4291(10) 0.1481(10) 0.7860(6) 0.024(4) Uiso 1 1 d .
O128 O 0.7206(13) 0.2054(12) 0.6283(8) 0.045(6) Uiso 1 1 d .
O129 O 0.3250(9) 0.1869(9) 0.9314(6) 0.018(4) Uiso 1 1 d .
O130 O 0.2303(11) 0.3713(10) 0.4149(7) 0.029(5) Uiso 1 1 d .
O131 O 0.5084(12) 0.1685(12) 0.1351(8) 0.045(6) Uiso 1 1 d .
O132 O 0.7737(10) 0.1616(10) 0.2763(7) 0.027(5) Uiso 1 1 d .
O133 O 0.1787(12) 0.4169(11) 0.2997(7) 0.038(5) Uiso 1 1 d .
O134 O 0.2299(13) 0.2588(12) 0.6270(8) 0.046(6) Uiso 1 1 d .
O135 O 0.4843(10) 0.3112(9) 0.2748(6) 0.021(4) Uiso 1 1 d .
O136 O 0.9769(9) 0.3633(9) 0.0844(6) 0.017(4) Uiso 1 1 d .
O137 O 0.9439(10) 0.4132(10) -0.0215(6) 0.022(4) Uiso 1 1 d .
O138 O 0.3562(10) 0.3099(10) 0.2522(7) 0.027(5) Uiso 1 1 d .
O139 O 0.2672(10) 0.4324(10) 0.2182(7) 0.025(4) Uiso 1 1 d .
O140 O 0.5586(10) 0.3461(10) 0.0267(7) 0.028(5) Uiso 1 1 d .
O141 O 0.5664(13) 0.1049(12) 0.9467(8) 0.045(6) Uiso 1 1 d .
O142 O 0.3342(10) 0.2952(9) 0.8653(6) 0.019(4) Uiso 1 1 d .
O143 O 0.3122(9) 0.3923(9) 0.3190(6) 0.016(4) Uiso 1 1 d .
O144 O 0.2761(10) 0.6427(10) 0.2710(7) 0.026(4) Uiso 1 1 d .
O145 O 0.4676(12) 0.3944(11) 0.4054(8) 0.040(5) Uiso 1 1 d .
O146 O 0.2255(10) 0.4870(10) 0.3490(6) 0.022(4) Uiso 1 1 d .
O147 O 0.4685(12) 0.2354(11) 0.2153(7) 0.038(5) Uiso 1 1 d .
O148 O 0.4542(11) -0.0139(11) 0.8924(7) 0.033(5) Uiso 1 1 d .
O149 O 0.3370(11) 0.5723(11) 0.5109(7) 0.035(5) Uiso 1 1 d .
O150 O 0.6163(11) 0.0677(11) 0.3326(7) 0.036(5) Uiso 1 1 d .
O151 O 0.8478(12) 0.1770(12) -0.0615(8) 0.043(6) Uiso 1 1 d .
O152 O 0.5466(11) 0.1490(11) 0.7457(7) 0.035(5) Uiso 1 1 d .
O153 O 0.8981(11) 0.2578(10) 0.3234(7) 0.029(5) Uiso 1 1 d .
O154 O 0.7452(11) 0.5767(10) 0.0241(7) 0.030(5) Uiso 1 1 d .
O155 O 0.2656(11) 0.3562(11) 0.5501(7) 0.033(5) Uiso 1 1 d .
O156 O 0.1183(10) 0.3021(9) 0.9999(6) 0.019(4) Uiso 1 1 d .
O157 O 0.6695(10) 0.2776(10) 0.2497(6) 0.021(4) Uiso 1 1 d .
O158 O 0.0240(10) 0.3928(10) 0.8009(6) 0.022(4) Uiso 1 1 d .
O159 O 0.0486(10) 0.5102(10) 0.2965(6) 0.022(4) Uiso 1 1 d .
O160 O 0.3582(10) 0.2182(10) 1.0139(7) 0.026(4) Uiso 1 1 d .
O161 O 0.2505(10) 0.1036(10) 0.9561(6) 0.025(4) Uiso 1 1 d .
O162 O 0.1350(10) 0.5348(10) 0.7412(6) 0.021(4) Uiso 1 1 d .
O163 O 0.8430(11) 0.0427(11) 0.2532(7) 0.035(5) Uiso 1 1 d .
O164 O 0.6244(11) 0.6203(10) -0.0334(7) 0.029(5) Uiso 1 1 d .
O165 O 0.6791(11) -0.0178(11) 0.8169(7) 0.033(5) Uiso 1 1 d .
O166 O 0.3904(11) 0.1822(10) 0.2993(7) 0.029(5) Uiso 1 1 d .
O167 O 0.0848(10) 0.3437(10) 0.8957(6) 0.023(4) Uiso 1 1 d .
O168 O 0.4042(12) 0.2616(12) 0.3509(8) 0.039(5) Uiso 1 1 d .
O169 O 0.1930(11) 0.6279(10) 0.3529(7) 0.030(5) Uiso 1 1 d .
O170 O 0.1853(13) 0.2953(13) 0.5174(8) 0.050(6) Uiso 1 1 d .
O171 O 0.5878(10) 0.0752(10) 0.6163(7) 0.025(4) Uiso 1 1 d .
O172 O 0.5066(13) 0.6144(13) 0.4578(8) 0.051(6) Uiso 1 1 d .
O173 O 0.6327(12) 0.2230(12) 0.7256(8) 0.042(6) Uiso 1 1 d .
O174 O 0.9938(11) 0.1347(11) 0.1943(7) 0.033(5) Uiso 1 1 d .
O175 O 0.6537(11) 0.5575(11) 0.1278(7) 0.036(5) Uiso 1 1 d .
O176 O 0.9287(12) 0.3303(12) -0.1723(8) 0.045(6) Uiso 1 1 d .
O177 O 0.8135(12) 0.2067(12) 0.5361(8) 0.045(6) Uiso 1 1 d .
O178 O 1.0414(13) 0.2219(13) -0.1434(8) 0.052(6) Uiso 1 1 d .
O179 O 0.3881(9) 0.3852(9) 0.4992(6) 0.018(4) Uiso 1 1 d .
O180 O 0.0986(11) 0.5856(11) 0.3265(7) 0.033(5) Uiso 1 1 d .
K1 K 0.6564(4) 0.3948(4) 0.2682(2) 0.0326(17) Uani 1 1 d .
K2 K 0.4556(4) 0.3281(4) 0.8416(3) 0.039(2) Uani 1 1 d .
K3 K 0.7016(5) 0.1733(5) 0.8229(3) 0.063(3) Uani 1 1 d .
K4 K 0.5117(5) -0.1320(5) 0.9530(3) 0.061(3) Uani 1 1 d .
K5 K 0.4085(4) 0.5473(5) 0.2825(3) 0.070(3) Uani 1 1 d .
K6 K 0.5137(5) 0.2663(5) 0.3853(3) 0.060(3) Uani 1 1 d .
Na1 Na 1.0820(11) 0.4208(12) 0.0383(7) 0.098(7) Uani 1 1 d .
Na2 Na 0.0090(11) 0.4392(10) 0.4553(7) 0.085(5) Uiso 1 1 d .
Na3 Na 0.2319(14) 0.4996(13) 0.5525(9) 0.095(7) Uiso 0.85 1 d P
Na4 Na 0.4604(14) 0.5495(13) 0.5459(9) 0.120(8) Uiso 1 1 d .
Na5 Na 0.0613(17) 0.5246(16) 0.6655(11) 0.090(9) Uiso 0.65 1 d P
Na6 Na 0.156(2) 0.158(2) 0.6631(15) 0.094(12) Uiso 0.50 1 d P
Na7 Na 0.0578(15) 0.2232(15) 1.0645(10) 0.087(8) Uiso 0.70 1 d P
Na8 Na 1.1293(19) 0.0910(18) -0.0996(12) 0.106(10) Uiso 0.65 1 d P
Na9 Na 0.5101(18) 0.7428(17) -0.0286(11) 0.094(9) Uiso 0.65 1 d P
OW1 O 0.3126(17) -0.0160(16) 0.8079(11) 0.075(8) Uiso 1 1 d .
OW2 O 0.604(2) -0.113(2) 0.8604(14) 0.123(13) Uiso 1 1 d .
OW3 O 1.041(2) 0.165(2) -0.2444(16) 0.140(15) Uiso 1 1 d .
OW4 O 0.474(2) 0.0639(19) 0.2478(13) 0.104(11) Uiso 1 1 d .
OW5 O 0.531(2) 0.456(2) 0.3145(15) 0.128(14) Uiso 1 1 d .
OW6 O 0.701(3) 0.289(3) -0.0414(17) 0.157(17) Uiso 1 1 d .
OW7 O 0.745(2) -0.026(2) 0.2237(16) 0.133(15) Uiso 1 1 d .
OW8 O 0.588(3) 0.278(3) 0.9423(18) 0.166(18) Uiso 1 1 d .
OW9 O 0.837(3) 0.109(3) -0.131(2) 0.132(19) Uiso 0.75 1 d P
OW10 O 0.506(3) 0.251(2) 0.4958(16) 0.097(14) Uiso 0.75 1 d P
OW11 O 0.371(4) 0.076(3) 0.344(2) 0.16(2) Uiso 0.75 1 d P
OW12 O 0.246(3) 0.182(3) 0.3515(17) 0.104(15) Uiso 0.73 1 d P
OW13 O 0.936(3) 0.069(3) 0.610(2) 0.120(18) Uiso 0.71 1 d P
OW14 O 0.660(5) -0.027(4) 0.939(3) 0.16(3) Uiso 0.60 1 d P
OW15 O 0.338(3) 0.649(3) 0.5895(19) 0.096(16) Uiso 0.65 1 d P
OW16 O 0.704(3) 0.015(3) 0.130(2) 0.079(16) Uiso 0.54 1 d P
OW17 O 0.532(3) 0.133(3) 0.432(2) 0.091(17) Uiso 0.57 1 d P
OW18 O 1.009(3) 0.204(3) 0.579(2) 0.082(17) Uiso 0.53 1 d P
OW19 O 1.066(3) 0.452(3) 0.1871(19) 0.099(17) Uiso 0.65 1 d P
OW20 O -0.105(4) 0.515(4) 0.845(3) 0.09(2) Uiso 0.41 1 d P
OW21 O 0.327(3) 0.192(3) 0.5571(19) 0.087(16) Uiso 0.60 1 d P
OW22 O 1.101(5) 0.238(4) 0.492(3) 0.13(3) Uiso 0.50 1 d P
OW23 O 0.485(3) -0.001(3) 0.624(2) 0.107(19) Uiso 0.60 1 d P
OW24 O 0.157(5) 0.705(4) 0.577(3) 0.11(3) Uiso 0.46 1 d P
OW25 O 0.910(5) 0.108(5) 0.336(3) 0.11(3) Uiso 0.40 1 d P
OW26 O 0.025(4) 0.328(3) 0.414(2) 0.09(2) Uiso 0.50 1 d P
OW27 O 0.339(2) 0.442(2) 0.5905(16) 0.077(13) Uiso 0.67 1 d P
OW28 O 0.473(4) 0.141(3) 0.545(2) 0.12(2) Uiso 0.63 1 d P
OW29 O 0.558(2) -0.0528(19) 0.9964(13) 0.104(11) Uiso 1 1 d .
OW30 O 0.6115(11) 0.4593(10) 0.1705(7) 0.028(5) Uiso 1 1 d .
OW31 O 0.3933(14) 0.3928(14) 0.7477(9) 0.059(7) Uiso 1 1 d .
OW32 O 0.4386(17) 0.6163(16) 0.1850(11) 0.079(9) Uiso 1 1 d .

loop_
_atom_site_aniso_label
_atom_site_aniso_U_11
_atom_site_aniso_U_22
_atom_site_aniso_U_33
_atom_site_aniso_U_23
_atom_site_aniso_U_13
_atom_site_aniso_U_12
W1 0.0213(7) 0.0156(7) 0.0251(6) 0.0002(5) -0.0046(5) -0.0062(6)
W2 0.0223(7) 0.0163(7) 0.0202(5) 0.0000(5) -0.0055(4) -0.0096(6)
W3 0.0175(7) 0.0146(7) 0.0232(5) -0.0022(5) -0.0043(4) -0.0051(6)
W4 0.0315(8) 0.0148(7) 0.0244(6) -0.0001(5) -0.0045(5) -0.0121(7)
W5 0.0207(7) 0.0149(7) 0.0221(5) -0.0009(5) -0.0011(5) -0.0067(6)
W6 0.0215(7) 0.0153(7) 0.0201(5) -0.0014(5) -0.0021(4) -0.0064(6)
W7 0.0208(7) 0.0160(7) 0.0245(5) -0.0023(5) -0.0046(5) -0.0088(6)
W8 0.0231(7) 0.0159(7) 0.0255(6) -0.0035(5) -0.0014(5) -0.0083(6)
W9 0.0220(7) 0.0130(7) 0.0204(5) -0.0024(5) -0.0021(4) -0.0051(6)
W10 0.0265(7) 0.0126(7) 0.0237(5) -0.0021(5) -0.0011(5) -0.0064(6)
W11 0.0274(7) 0.0126(7) 0.0278(6) 0.0014(5) -0.0046(5) -0.0049(6)
W12 0.0222(7) 0.0136(7) 0.0215(5) -0.0011(5) -0.0070(5) -0.0051(6)
W13 0.0264(7) 0.0181(8) 0.0218(5) 0.0010(5) -0.0055(5) -0.0086(6)
W14 0.0222(7) 0.0218(8) 0.0234(5) -0.0041(5) -0.0038(5) -0.0101(6)
W15 0.0304(8) 0.0150(8) 0.0302(6) -0.0017(5) -0.0059(5) -0.0069(7)
W16 0.0238(7) 0.0180(8) 0.0295(6) -0.0059(5) -0.0036(5) -0.0096(6)
W17 0.0193(7) 0.0394(9) 0.0306(6) -0.0127(6) 0.0026(5) -0.0149(7)
W18 0.0273(7) 0.0280(8) 0.0189(5) -0.0017(5) -0.0024(5) -0.0128(7)
W19 0.0320(8) 0.0280(9) 0.0236(6) -0.0008(6) -0.0059(5) -0.0162(7)
W20 0.0306(8) 0.0114(7) 0.0437(7) 0.0003(6) -0.0055(6) -0.0062(7)
W21 0.0215(7) 0.0296(8) 0.0236(5) -0.0030(5) -0.0047(5) -0.0127(7)
W22 0.0281(7) 0.0200(8) 0.0222(5) -0.0034(5) -0.0032(5) -0.0121(7)
W23 0.0209(7) 0.0247(8) 0.0316(6) -0.0118(6) -0.0009(5) -0.0068(7)
W24 0.0302(8) 0.0363(9) 0.0232(6) 0.0031(6) -0.0048(5) -0.0188(7)
W25 0.0311(8) 0.0187(8) 0.0357(6) 0.0020(6) -0.0050(5) -0.0122(7)
W26 0.0241(7) 0.0220(8) 0.0284(6) -0.0074(6) -0.0063(5) -0.0010(6)
W27 0.0302(8) 0.0254(8) 0.0270(6) -0.0037(6) -0.0032(5) -0.0128(7)
W28 0.0331(8) 0.0213(8) 0.0277(6) 0.0038(6) -0.0083(5) -0.0120(7)
W29 0.0332(8) 0.0230(8) 0.0317(6) -0.0065(6) -0.0024(5) -0.0169(7)
W30 0.0237(7) 0.0378(9) 0.0202(5) -0.0048(6) -0.0029(5) -0.0163(7)
W31 0.0261(7) 0.0429(10) 0.0179(5) -0.0016(6) -0.0029(5) -0.0219(7)
W32 0.0300(8) 0.0254(9) 0.0333(6) -0.0017(6) -0.0009(5) -0.0137(7)
W33 0.0226(7) 0.0203(8) 0.0339(6) -0.0095(6) -0.0038(5) 0.0006(6)
W34 0.0333(8) 0.0189(8) 0.0357(6) -0.0085(6) 0.0020(5) -0.0124(7)
W35 0.0238(7) 0.0316(9) 0.0372(7) -0.0125(6) -0.0017(5) -0.0111(7)
W36 0.0321(8) 0.0539(11) 0.0263(6) -0.0151(6) 0.0055(5) -0.0274(8)
W37 0.0275(8) 0.0461(10) 0.0216(6) 0.0027(6) -0.0077(5) -0.0229(8)
W38 0.0374(8) 0.0495(10) 0.0234(6) -0.0016(6) -0.0067(5) -0.0292(8)
W39 0.0344(8) 0.0320(9) 0.0315(6) -0.0053(6) -0.0038(5) -0.0191(8)
W40 0.0224(8) 0.0340(9) 0.0461(7) -0.0183(7) 0.0023(6) -0.0126(7)
W41 0.0393(9) 0.0480(11) 0.0339(7) -0.0169(7) 0.0010(6) -0.0257(9)
Gd1 0.0207(8) 0.0226(10) 0.0280(7) -0.0073(7) -0.0020(6) -0.0078(8)
Gd2 0.0316(9) 0.0431(12) 0.0201(7) -0.0018(7) -0.0041(6) -0.0253(9)
P1 0.023(4) 0.017(5) 0.019(3) -0.003(3) -0.001(3) -0.005(4)
P2 0.022(4) 0.015(5) 0.022(3) -0.006(3) 0.004(3) -0.009(4)
P3 0.016(4) 0.038(6) 0.024(4) -0.011(4) 0.004(3) -0.014(4)
P4 0.017(4) 0.011(4) 0.021(3) 0.002(3) -0.004(3) -0.007(3)
P5 0.026(5) 0.008(4) 0.018(3) -0.005(3) 0.001(3) -0.002(4)
P6 0.008(4) 0.041(6) 0.022(3) -0.002(4) -0.002(3) -0.011(4)
Co2 0.024(2) 0.014(2) 0.0251(18) -0.0026(17) -0.0057(16) -0.007(2)
Co1 0.033(3) 0.023(3) 0.030(2) -0.0032(19) -0.0061(17) -0.013(2)
K1 0.031(4) 0.021(4) 0.035(3) 0.001(3) -0.006(3) -0.002(4)
K2 0.044(5) 0.035(5) 0.036(4) 0.005(3) -0.003(3) -0.021(4)
K3 0.052(6) 0.076(8) 0.081(6) -0.041(5) 0.017(5) -0.039(6)
K4 0.065(7) 0.049(7) 0.062(5) -0.007(5) -0.021(5) -0.008(6)
K5 0.033(5) 0.082(9) 0.068(5) 0.028(5) -0.006(4) -0.020(6)
K6 0.044(6) 0.059(7) 0.069(5) -0.010(5) 0.005(4) -0.016(5)
Na1 0.076(15) 0.14(2) 0.085(12) -0.049(12) 0.018(10) -0.042(15)

loop_
_atom_type_symbol
_atom_type_description
_atom_type_scat_dispersion_real
_atom_type_scat_dispersion_imag
_atom_type_scat_source
O O 0.0106 0.0060 'International Tables Vol C Tables 4.2.6.8 and 6.1.1.4'
H H 0.0000 0.0000 'International Tables Vol C Tables 4.2.6.8 and 6.1.1.4'
W W -0.8490 6.8722 'International Tables Vol C Tables 4.2.6.8 and 6.1.1.4'
Gd Gd -0.1653 3.9035 'International Tables Vol C Tables 4.2.6.8 and 6.1.1.4'
Co Co 0.3494 0.9721 'International Tables Vol C Tables 4.2.6.8 and 6.1.1.4'
P P 0.1023 0.0942 'International Tables Vol C Tables 4.2.6.8 and 6.1.1.4'
K K 0.2009 0.2494 'International Tables Vol C Tables 4.2.6.8 and 6.1.1.4'
Na Na 0.0362 0.0249 'International Tables Vol C Tables 4.2.6.8 and 6.1.1.4'

loop_
_geom_angle_atom_site_label_1
_geom_angle_atom_site_label_2
_geom_angle_atom_site_label_3
_geom_angle
_geom_angle_site_symmetry_1
_geom_angle_site_symmetry_3
O111 W1 O101 96.8(10) . .
O111 W1 O76 102.1(8) . .
O101 W1 O76 91.6(8) . .
O111 W1 O136 100.0(8) . .
O101 W1 O136 88.4(8) . .
O76 W1 O136 157.7(8) . .
O111 W1 O41 98.3(9) . .
O101 W1 O41 164.3(8) . .
O76 W1 O41 89.2(8) . .
O136 W1 O41 84.9(8) . .
O111 W1 O11 171.8(7) . .
O101 W1 O11 85.5(7) . .
O76 W1 O11 85.6(7) . .
O136 W1 O11 72.2(6) . .
O41 W1 O11 79.0(7) . .
O28 W2 O25 101.3(8) . .
O28 W2 O17 96.0(8) . .
O25 W2 O17 96.2(8) . .
O28 W2 O19 97.3(8) . .
O25 W2 O19 96.1(8) . .
O17 W2 O19 159.8(7) . .
O28 W2 O60 90.8(7) . .
O25 W2 O60 167.9(8) . .
O17 W2 O60 81.2(7) . .
O19 W2 O60 83.5(7) . .
O28 W2 O12 170.2(7) . .
O25 W2 O12 88.5(7) . .
O17 W2 O12 83.3(7) . .
O19 W2 O12 81.1(8) . .
O60 W2 O12 79.4(6) . .
O158 W3 O19 102.2(7) . .
O158 W3 O38 98.6(9) . .
O19 W3 O38 88.4(8) . .
O158 W3 O47 99.5(8) . .
O19 W3 O47 89.0(8) . .
O38 W3 O47 161.9(8) . .
O158 W3 O167 97.4(8) . .
O19 W3 O167 160.4(7) . .
O38 W3 O167 89.7(8) . .
O47 W3 O167 86.8(7) . .
O158 W3 O56 172.5(7) . .
O19 W3 O56 85.2(7) . .
O38 W3 O56 82.7(8) . .
O47 W3 O56 79.3(7) . .
O167 W3 O56 75.2(7) . .
O161 W4 O129 106.0(8) . .
O161 W4 O53 97.4(9) . .
O129 W4 O53 92.6(8) . .
O161 W4 O45 98.0(7) . .
O129 W4 O45 155.6(7) . .
O53 W4 O45 88.8(8) . .
O161 W4 O108 94.0(9) . .
O129 W4 O108 87.7(8) . .
O53 W4 O108 168.0(7) . .
O45 W4 O108 86.0(8) . .
O161 W4 O116 171.0(7) . .
O129 W4 O116 82.8(6) . .
O53 W4 O116 83.7(7) . .
O45 W4 O116 73.1(6) . .
O108 W4 O116 84.5(7) . .
O137 W5 O48 99.8(8) . .
O137 W5 O44 103.4(8) . .
O48 W5 O44 92.0(8) . .
O137 W5 O136 101.1(7) . .
O48 W5 O136 89.7(8) . .
O44 W5 O136 154.8(7) . .
O137 W5 O104 96.3(8) . .
O48 W5 O104 163.7(7) . .
O44 W5 O104 87.0(8) . .
O136 W5 O104 84.4(8) . .
O137 W5 O11 172.7(7) . .
O48 W5 O11 83.8(7) . .
O44 W5 O11 82.8(7) . .
O136 W5 O11 72.4(6) . .
O104 W5 O11 79.9(7) . .
O156 W6 O108 98.7(8) . .
O156 W6 O21 103.0(7) . .
O108 W6 O21 91.8(8) . .
O156 W6 O30 97.4(8) . .
O108 W6 O30 162.7(7) . .
O21 W6 O30 90.7(8) . .
O156 W6 O167 96.8(8) . .
O108 W6 O167 89.3(8) . .
O21 W6 O167 159.7(6) . .
O30 W6 O167 82.6(8) . .
O156 W6 O56 172.8(8) . .
O108 W6 O56 83.8(7) . .
O21 W6 O56 83.7(6) . .
O30 W6 O56 79.4(7) . .
O167 W6 O56 76.3(7) . .
O62 W7 O12 104.7(8) . .
O62 W7 O15 96.3(9) . .
O12 W7 O15 89.9(8) . .
O62 W7 O45 98.9(8) . .
O12 W7 O45 156.4(7) . .
O15 W7 O45 87.7(7) . .
O62 W7 O38 96.2(9) . .
O12 W7 O38 91.0(8) . .
O15 W7 O38 166.8(7) . .
O45 W7 O38 86.1(8) . .
O62 W7 O116 170.9(7) . .
O12 W7 O116 84.3(6) . .
O15 W7 O116 82.3(7) . .
O45 W7 O116 72.0(6) . .
O38 W7 O116 84.7(7) . .
O75 W8 O41 99.4(8) . .
O75 W8 O104 101.9(8) . .
O41 W8 O104 90.2(8) . .
O75 W8 O30 102.3(9) . 2_666
O41 W8 O30 158.2(8) . 2_666
O104 W8 O30 87.8(8) . 2_666
O75 W8 O47 96.5(8) . 2_666
O41 W8 O47 87.6(8) . 2_666
O104 W8 O47 161.6(7) . 2_666
O30 W8 O47 87.5(7) 2_666 2_666
O75 W8 O34 176.4(7) . .
O41 W8 O34 78.7(7) . .
O104 W8 O34 81.2(7) . .
O30 W8 O34 79.5(7) 2_666 .
O47 W8 O34 80.4(7) 2_666 .
O54 W9 O122 102.9(9) . .
O54 W9 O44 97.5(8) . .
O122 W9 O44 96.4(9) . .
O54 W9 O51 95.8(8) . .
O122 W9 O51 93.9(9) . .
O44 W9 O51 161.0(7) . .
O54 W9 O59 87.1(8) . .
O122 W9 O59 169.9(7) . .
O44 W9 O59 82.0(8) . .
O51 W9 O59 85.1(7) . .
O54 W9 O68 168.9(9) . .
O122 W9 O68 88.1(7) . .
O44 W9 O68 82.4(6) . .
O51 W9 O68 82.0(6) . .
O59 W9 O68 81.9(6) . .
O42 W10 O59 100.4(8) . .
O42 W10 O124 98.7(8) . .
O59 W10 O124 94.1(8) . .
O42 W10 O24 99.9(8) . .
O59 W10 O24 157.4(8) . .
O124 W10 O24 92.5(8) . .
O42 W10 O48 91.9(7) . .
O59 W10 O48 84.8(7) . .
O124 W10 O48 169.4(8) . .
O24 W10 O48 84.8(7) . .
O42 W10 O81 169.6(7) . .
O59 W10 O81 87.4(7) . .
O124 W10 O81 87.4(7) . .
O24 W10 O81 71.3(8) . .
O48 W10 O81 82.0(6) . .
O174 W11 O100 104.0(9) . .
O174 W11 O61 95.0(10) . .
O100 W11 O61 93.4(8) . .
O174 W11 O24 99.1(9) . .
O100 W11 O24 156.4(9) . .
O61 W11 O24 88.9(8) . .
O174 W11 O101 95.0(9) . .
O100 W11 O101 87.4(8) . .
O61 W11 O101 169.4(8) . .
O24 W11 O101 86.2(7) . .
O174 W11 O81 169.7(8) . .
O100 W11 O81 86.1(7) . .
O61 W11 O81 86.1(8) . .
O24 W11 O81 70.7(8) . .
O101 W11 O81 83.5(7) . .
O160 W12 O83 99.5(9) . .
O160 W12 O26 99.6(9) . .
O83 W12 O26 97.5(9) . .
O160 W12 O21 92.0(8) . .
O83 W12 O21 92.5(9) . .
O26 W12 O21 163.1(7) . .
O160 W12 O129 92.8(8) . .
O83 W12 O129 166.2(7) . .
O26 W12 O129 86.4(8) . .
O21 W12 O129 80.8(7) . .
O160 W12 O142 170.3(7) . .
O83 W12 O142 87.1(7) . .
O26 W12 O142 86.4(7) . .
O21 W12 O142 80.6(7) . .
O129 W12 O142 79.9(6) . .
O160 W12 K2 138.1(6) . .
O83 W12 K2 55.8(6) . .
O26 W12 K2 57.5(5) . .
O21 W12 K2 119.6(5) . .
O129 W12 K2 117.4(5) . .
O142 W12 K2 51.6(4) . .
O160 W12 K4 39.5(7) . 2_657
O83 W12 K4 98.2(6) . 2_657
O26 W12 K4 60.5(5) . 2_657
O21 W12 K4 131.4(4) . 2_657
O129 W12 K4 95.2(5) . 2_657
O142 W12 K4 146.8(6) . 2_657
K2 W12 K4 105.31(18) . 2_657
O153 W13 O14 103.7(9) . .
O153 W13 O31 98.0(8) . .
O14 W13 O31 94.9(9) . .
O153 W13 O76 93.4(8) . .
O14 W13 O76 93.6(8) . .
O31 W13 O76 163.7(8) . .
O153 W13 O100 89.2(9) . .
O14 W13 O100 166.6(7) . .
O31 W13 O100 86.7(8) . .
O76 W13 O100 81.9(7) . .
O153 W13 O71 170.0(9) . .
O14 W13 O71 85.8(8) . .
O31 W13 O71 84.0(7) . .
O76 W13 O71 82.8(7) . .
O100 W13 O71 81.2(7) . .
O153 W13 K1 138.4(7) . .
O14 W13 K1 54.2(6) . .
O31 W13 K1 56.0(7) . .
O76 W13 K1 120.0(6) . .
O100 W13 K1 117.5(5) . .
O71 W13 K1 50.2(5) . .
O70 W14 O17 98.9(9) . .
O70 W14 O27 97.9(8) . .
O17 W14 O27 92.3(9) . .
O70 W14 O110 96.8(8) . .
O17 W14 O110 91.2(9) . .
O27 W14 O110 164.2(7) . .
O70 W14 O125 94.7(9) . .
O17 W14 O125 166.4(7) . .
O27 W14 O125 87.4(8) . .
O110 W14 O125 85.6(8) . .
O70 W14 O20 177.6(10) . .
O17 W14 O20 83.3(7) . .
O27 W14 O20 82.8(7) . .
O110 W14 O20 82.2(7) . .
O125 W14 O20 83.1(7) . .
O148 W15 O72 104.0(9) . .
O148 W15 O53 98.4(9) . .
O72 W15 O53 93.9(9) . .
O148 W15 O57 96.9(8) . .
O72 W15 O57 158.1(7) . .
O53 W15 O57 89.1(8) . .
O148 W15 O55 97.0(9) . .
O72 W15 O55 86.2(9) . .
O53 W15 O55 164.0(8) . .
O57 W15 O55 85.1(8) . .
O148 W15 O127 169.1(8) . .
O72 W15 O127 86.1(8) . .
O53 W15 O127 84.5(7) . .
O57 W15 O127 72.6(7) . .
O55 W15 O127 79.5(8) . .
O105 W16 O15 97.7(8) . .
O105 W16 O110 103.6(8) . .
O15 W16 O110 88.8(8) . .
O105 W16 O33 96.5(9) . .
O15 W16 O33 165.5(8) . .
O110 W16 O33 84.9(9) . .
O105 W16 O57 99.1(8) . .
O15 W16 O57 91.5(8) . .
O110 W16 O57 157.0(8) . .
O33 W16 O57 89.2(8) . .
O105 W16 O127 171.8(8) . .
O15 W16 O127 84.9(7) . .
O110 W16 O127 84.1(7) . .
O33 W16 O127 81.4(8) . .
O57 W16 O127 73.0(7) . .
O6 W17 O96 101.7(9) . .
O6 W17 O180 96.9(10) . 2_666
O96 W17 O180 94.3(9) . 2_666
O6 W17 O23 95.2(10) . .
O96 W17 O23 89.7(8) . .
O180 W17 O23 166.2(8) 2_666 .
O6 W17 O93 98.5(9) . .
O96 W17 O93 159.7(8) . .
O180 W17 O93 85.5(9) 2_666 .
O23 W17 O93 86.1(8) . .
O6 W17 O169 171.0(9) . 2_666
O96 W17 O169 87.2(7) . 2_666
O180 W17 O169 83.2(8) 2_666 2_666
O23 W17 O169 83.7(8) . 2_666
O93 W17 O169 72.5(8) . 2_666
O102 W18 O88 97.4(9) . .
O102 W18 O35 97.5(9) . .
O88 W18 O35 93.2(9) . .
O102 W18 O49 96.2(8) . .
O88 W18 O49 95.5(8) . .
O35 W18 O49 162.7(7) . .
O102 W18 O139 94.3(9) . .
O88 W18 O139 168.3(7) . .
O35 W18 O139 85.2(8) . .
O49 W18 O139 83.3(8) . .
O102 W18 O91 175.7(9) . .
O88 W18 O91 87.0(7) . .
O35 W18 O91 82.4(7) . .
O49 W18 O91 83.1(7) . .
O139 W18 O91 81.4(7) . .
O99 W19 O139 103.1(8) . .
O99 W19 O133 95.2(10) . .
O139 W19 O133 88.3(9) . .
O99 W19 O52 98.5(8) . .
O139 W19 O52 158.2(8) . .
O133 W19 O52 87.7(9) . .
O99 W19 O138 99.3(10) . .
O139 W19 O138 92.1(8) . .
O133 W19 O138 165.0(8) . .
O52 W19 O138 86.4(8) . .
O99 W19 O143 171.7(7) . .
O139 W19 O143 85.1(7) . .
O133 W19 O143 84.0(8) . .
O52 W19 O143 73.2(7) . .
O138 W19 O143 81.1(7) . .
O163 W20 O132 102.8(9) . .
O163 W20 O61 96.0(9) . .
O132 W20 O61 93.9(9) . .
O163 W20 O77 95.4(9) . .
O132 W20 O77 88.3(9) . .
O61 W20 O77 167.6(8) . .
O163 W20 O89 100.9(9) . .
O132 W20 O89 156.1(9) . .
O61 W20 O89 86.8(8) . .
O77 W20 O89 86.4(8) . .
O163 W20 O65 172.0(8) . .
O132 W20 O65 85.0(8) . .
O61 W20 O65 84.9(8) . .
O77 W20 O65 83.1(7) . .
O89 W20 O65 71.2(8) . .
O107 W21 O5 102.4(8) . .
O107 W21 O121 98.2(9) . 2_666
O5 W21 O121 95.6(9) . 2_666
O107 W21 O88 97.3(9) . .
O5 W21 O88 93.0(9) . .
O121 W21 O88 160.3(7) 2_666 .
O107 W21 O144 89.0(7) . .
O5 W21 O144 168.0(8) . .
O121 W21 O144 86.4(8) 2_666 .
O88 W21 O144 81.6(8) . .
O107 W21 O96 169.7(7) . 2_666
O5 W21 O96 87.9(7) . 2_666
O121 W21 O96 80.4(7) 2_666 2_666
O88 W21 O96 82.2(7) . 2_666
O144 W21 O96 80.8(6) . 2_666
O107 W21 K3 45.6(7) . 2_666
O5 W21 K3 96.9(7) . 2_666
O121 W21 K3 53.3(5) 2_666 2_666
O88 W21 K3 142.8(6) . 2_666
O144 W21 K3 93.7(5) . 2_666
O96 W21 K3 133.7(5) 2_666 2_666
O140 W22 O51 98.8(8) . .
O140 W22 O18 97.0(9) . .
O51 W22 O18 94.6(9) . .
O140 W22 O118 97.8(9) . .
O51 W22 O118 91.1(8) . .
O18 W22 O118 163.1(7) . .
O140 W22 O16 92.3(7) . .
O51 W22 O16 168.5(7) . .
O18 W22 O16 87.0(8) . .
O118 W22 O16 84.3(8) . .
O140 W22 O86 175.7(7) . .
O51 W22 O86 85.4(7) . .
O18 W22 O86 81.7(8) . .
O118 W22 O86 83.0(8) . .
O16 W22 O86 83.6(7) . .
O171 W23 O125 103.7(9) . .
O171 W23 O33 99.4(9) . .
O125 W23 O33 88.7(9) . .
O171 W23 O64 97.7(9) . .
O125 W23 O64 91.5(9) . .
O33 W23 O64 162.3(8) . .
O171 W23 O46 100.2(9) . .
O125 W23 O46 156.1(9) . .
O33 W23 O46 89.1(8) . .
O64 W23 O46 83.6(8) . .
O171 W23 O152 171.3(9) . .
O125 W23 O152 84.7(8) . .
O33 W23 O152 83.0(8) . .
O64 W23 O152 79.4(8) . .
O46 W23 O152 71.4(8) . .
O98 W24 O130 99.1(9) . .
O98 W24 O37 104.8(8) . .
O130 W24 O37 92.9(9) . .
O98 W24 O52 99.6(8) . .
O130 W24 O52 91.7(8) . .
O37 W24 O52 154.1(7) . .
O98 W24 O168 94.1(9) . .
O130 W24 O168 166.7(8) . .
O37 W24 O168 85.1(9) . .
O52 W24 O168 84.6(8) . .
O98 W24 O143 171.0(7) . .
O130 W24 O143 84.6(7) . .
O37 W24 O143 83.1(7) . .
O52 W24 O143 72.0(7) . .
O168 W24 O143 82.2(7) . .
O98 W24 K6 94.8(6) . .
O130 W24 K6 139.4(6) . .
O37 W24 K6 46.6(7) . .
O52 W24 K6 123.3(6) . .
O168 W24 K6 39.6(6) . .
O143 W24 K6 87.6(4) . .
O150 W25 O97 103.3(9) . .
O150 W25 O77 98.8(10) . .
O97 W25 O77 91.4(9) . .
O150 W25 O113 97.0(10) . .
O97 W25 O113 91.3(9) . .
O77 W25 O113 162.9(8) . .
O150 W25 O115 99.6(9) . .
O97 W25 O115 156.9(8) . .
O77 W25 O115 87.9(8) . .
O113 W25 O115 83.0(9) . .
O150 W25 O58 172.2(8) . .
O97 W25 O58 83.3(7) . .
O77 W25 O58 85.0(8) . .
O113 W25 O58 78.6(7) . .
O115 W25 O58 73.7(7) . .
O141 W26 O85 101.0(9) . .
O141 W26 O26 100.5(10) . .
O85 W26 O26 96.3(9) . .
O141 W26 O32 93.8(10) . .
O85 W26 O32 94.5(9) . .
O26 W26 O32 160.1(8) . .
O141 W26 O72 93.1(9) . .
O85 W26 O72 165.6(7) . .
O26 W26 O72 84.2(8) . .
O32 W26 O72 81.3(8) . .
O141 W26 O80 172.6(10) . .
O85 W26 O80 85.4(7) . .
O26 W26 O80 82.3(7) . .
O32 W26 O80 82.0(8) . .
O72 W26 O80 80.4(6) . .
O141 W26 K2 136.5(9) . .
O85 W26 K2 52.5(7) . .
O26 W26 K2 57.1(5) . .
O32 W26 K2 119.2(6) . .
O72 W26 K2 117.9(6) . .
O80 W26 K2 50.7(5) . .
O141 W26 K3 93.7(8) . .
O85 W26 K3 40.7(8) . .
O26 W26 K3 136.8(6) . .
O32 W26 K3 54.8(6) . .
O72 W26 K3 135.9(6) . .
O80 W26 K3 88.8(5) . .
K2 W26 K3 84.7(2) . .
O141 W26 K4 41.3(9) . 2_657
O85 W26 K4 101.2(6) . 2_657
O26 W26 K4 59.4(5) . 2_657
O32 W26 K4 134.2(6) . 2_657
O72 W26 K4 91.5(5) . 2_657
O80 W26 K4 141.5(5) . 2_657
K2 W26 K4 104.16(19) . 2_657
K3 W26 K4 120.87(19) . 2_657
O79 W27 O103 100.7(9) . .
O79 W27 O35 98.9(9) . .
O103 W27 O35 101.3(10) . .
O79 W27 O18 102.6(10) . .
O103 W27 O18 96.2(10) . .
O35 W27 O18 149.2(8) . .
O79 W27 O82 169.2(9) . .
O103 W27 O82 90.0(8) . .
O35 W27 O82 78.4(8) . .
O18 W27 O82 76.4(8) . .
O79 W27 O119 90.6(8) . .
O103 W27 O119 167.5(8) . .
O35 W27 O119 81.9(8) . .
O18 W27 O119 76.1(8) . .
O82 W27 O119 78.7(7) . .
O87 W28 O63 102.6(9) . .
O87 W28 O31 96.0(9) . .
O63 W28 O31 98.4(8) . .
O87 W28 O97 94.0(9) . .
O63 W28 O97 94.8(8) . .
O31 W28 O97 161.2(8) . .
O87 W28 O132 166.5(7) . .
O63 W28 O132 90.4(8) . .
O31 W28 O132 85.6(8) . .
O97 W28 O132 81.0(8) . .
O87 W28 O157 86.5(8) . .
O63 W28 O157 170.7(9) . .
O31 W28 O157 82.0(7) . .
O97 W28 O157 82.9(7) . .
O132 W28 O157 80.4(7) . .
O87 W28 K1 54.9(6) . .
O63 W28 K1 137.4(6) . .
O31 W28 K1 55.6(7) . .
O97 W28 K1 120.0(6) . .
O132 W28 K1 116.9(5) . .
O157 W28 K1 49.9(5) . .
O87 W28 K6 39.4(6) . .
O63 W28 K6 98.0(6) . .
O31 W28 K6 135.0(7) . .
O97 W28 K6 55.1(7) . .
O132 W28 K6 135.8(5) . .
O157 W28 K6 88.1(5) . .
K1 W28 K6 84.84(18) . .
O131 W29 O16 99.8(9) . .
O131 W29 O147 98.9(10) . .
O16 W29 O147 92.9(9) . .
O131 W29 O115 102.2(9) . .
O16 W29 O115 157.8(8) . .
O147 W29 O115 87.3(9) . .
O131 W29 O29 100.0(10) . .
O16 W29 O29 87.4(8) . .
O147 W29 O29 160.8(8) . .
O115 W29 O29 85.3(8) . .
O131 W29 O58 175.2(8) . .
O16 W29 O58 84.9(7) . .
O147 W29 O58 79.9(8) . .
O115 W29 O58 73.2(7) . .
O29 W29 O58 81.0(7) . .
O159 W30 O126 99.8(7) . .
O159 W30 O49 104.8(7) . .
O126 W30 O49 155.4(7) . .
O159 W30 O180 96.4(9) . .
O126 W30 O180 91.7(8) . .
O49 W30 O180 86.5(8) . .
O159 W30 O133 96.2(9) . .
O126 W30 O133 91.7(8) . .
O49 W30 O133 84.9(8) . .
O180 W30 O133 166.2(8) . .
O159 W30 O146 173.0(7) . .
O126 W30 O146 73.2(6) . .
O49 W30 O146 82.3(6) . .
O180 W30 O146 83.8(8) . .
O133 W30 O146 84.4(8) . .
O36 W31 O120 100.2(7) . .
O36 W31 O112 100.0(8) . 2_666
O120 W31 O112 95.3(8) . 2_666
O36 W31 O126 99.7(7) . .
O120 W31 O126 157.9(7) . .
O112 W31 O126 90.7(8) 2_666 .
O36 W31 O130 91.8(8) . .
O120 W31 O130 87.5(8) . .
O112 W31 O130 167.1(7) 2_666 .
O126 W31 O130 82.3(8) . .
O36 W31 O146 169.5(7) . .
O120 W31 O146 87.1(7) . .
O112 W31 O146 86.8(7) 2_666 .
O126 W31 O146 72.1(6) . .
O130 W31 O146 80.8(7) . .
O166 W32 O168 99.1(9) . .
O166 W32 O113 99.8(9) . .
O168 W32 O113 91.9(9) . .
O166 W32 O138 98.3(9) . .
O168 W32 O138 95.3(10) . .
O113 W32 O138 159.2(8) . .
O166 W32 O147 99.8(9) . .
O168 W32 O147 161.2(9) . .
O113 W32 O147 84.7(9) . .
O138 W32 O147 82.2(9) . .
O166 W32 O135 176.5(8) . .
O168 W32 O135 79.7(8) . .
O113 W32 O135 77.0(8) . .
O138 W32 O135 85.0(7) . .
O147 W32 O135 81.5(8) . .
O166 W32 K6 125.4(6) . .
O168 W32 K6 42.6(7) . .
O113 W32 K6 57.4(7) . .
O138 W32 K6 118.2(6) . .
O147 W32 K6 122.9(6) . .
O135 W32 K6 51.6(4) . .
O165 W33 O55 100.9(9) . .
O165 W33 O32 104.1(9) . .
O55 W33 O32 90.6(9) . .
O165 W33 O46 101.3(9) . .
O55 W33 O46 90.1(8) . .
O32 W33 O46 154.0(9) . .
O165 W33 O39 94.4(9) . .
O55 W33 O39 164.0(9) . .
O32 W33 O39 89.9(9) . .
O46 W33 O39 82.5(8) . .
O165 W33 O152 171.8(8) . .
O55 W33 O152 83.8(8) . .
O32 W33 O152 82.4(9) . .
O46 W33 O152 71.8(8) . .
O39 W33 O152 80.4(8) . .
O165 W33 K3 98.5(7) . .
O55 W33 K3 135.7(7) . .
O32 W33 K3 46.0(6) . .
O46 W33 K3 124.3(6) . .
O39 W33 K3 44.3(6) . .
O152 W33 K3 82.3(5) . .
O92 W34 O29 97.7(9) . .
O92 W34 O89 100.2(10) . .
O29 W34 O89 92.0(8) . .
O92 W34 O118 104.1(9) . .
O29 W34 O118 86.6(9) . .
O89 W34 O118 155.6(9) . .
O92 W34 O124 95.7(9) . .
O29 W34 O124 166.0(9) . .
O89 W34 O124 89.5(8) . .
O118 W34 O124 86.2(8) . .
O92 W34 O65 172.9(9) . .
O29 W34 O65 83.2(7) . .
O89 W34 O65 72.7(8) . .
O118 W34 O65 82.9(7) . .
O124 W34 O65 83.9(7) . .
O67 W35 O121 101.5(10) . .
O67 W35 O84 101.2(10) . .
O121 W35 O84 156.9(8) . .
O67 W35 O23 98.9(9) . .
O121 W35 O23 89.9(8) . .
O84 W35 O23 91.1(7) . .
O67 W35 O74 95.7(9) . .
O121 W35 O74 88.3(8) . .
O84 W35 O74 84.9(7) . .
O23 W35 O74 165.4(8) . .
O67 W35 O106 173.6(9) . .
O121 W35 O106 84.1(7) . .
O84 W35 O106 73.0(8) . .
O23 W35 O106 84.1(7) . .
O74 W35 O106 81.3(7) . .
O67 W35 K3 94.5(7) . .
O121 W35 K3 48.5(5) . .
O84 W35 K3 124.8(5) . .
O23 W35 K3 138.2(6) . .
O74 W35 K3 40.8(6) . .
O106 W35 K3 86.9(5) . .
O117 W36 O78 98.9(10) . .
O117 W36 O93 100.6(10) . .
O78 W36 O93 95.5(9) . .
O117 W36 O112 95.5(10) . .
O78 W36 O112 164.5(8) . .
O93 W36 O112 87.5(9) . .
O117 W36 O109 104.2(10) . 2_666
O78 W36 O109 85.1(9) . 2_666
O93 W36 O109 154.8(9) . 2_666
O112 W36 O109 85.8(9) . 2_666
O117 W36 O169 174.2(9) . 2_666
O78 W36 O169 84.7(8) . 2_666
O93 W36 O169 74.4(8) . 2_666
O112 W36 O169 81.4(7) . 2_666
O109 W36 O169 80.6(8) 2_666 2_666
O145 W37 O179 103.8(9) . .
O145 W37 O73 97.3(9) . .
O179 W37 O73 93.9(8) . .
O145 W37 O37 95.6(10) . .
O179 W37 O37 97.9(8) . .
O73 W37 O37 159.9(8) . .
O145 W37 O50 88.7(8) . .
O179 W37 O50 166.7(8) . .
O73 W37 O50 79.8(7) . .
O37 W37 O50 85.2(7) . .
O145 W37 O120 169.5(8) . .
O179 W37 O120 86.8(7) . .
O73 W37 O120 81.8(8) . .
O37 W37 O120 82.6(8) . .
O50 W37 O120 80.8(6) . .
O145 W37 K6 46.6(8) . .
O179 W37 K6 97.9(7) . .
O73 W37 K6 143.8(6) . .
O37 W37 K6 50.1(6) . .
O50 W37 K6 94.0(6) . .
O120 W37 K6 132.7(5) . .
O149 W38 O109 95.6(9) . .
O149 W38 O73 100.5(9) . .
O109 W38 O73 95.4(9) . .
O149 W38 O123 96.7(8) . .
O109 W38 O123 164.2(8) . .
O73 W38 O123 92.1(9) . .
O149 W38 O94 92.4(10) . 2_666
O109 W38 O94 82.7(9) . 2_666
O73 W38 O94 167.1(7) . 2_666
O123 W38 O94 86.9(9) . 2_666
O149 W38 O69 177.3(10) . .
O109 W38 O69 83.8(7) . .
O73 W38 O69 82.1(7) . .
O123 W38 O69 83.5(7) . .
O94 W38 O69 85.0(8) 2_666 .
O7 W39 O3 99.9(12) . .
O7 W39 O123 99.1(9) . .
O3 W39 O123 98.0(11) . .
O7 W39 O27 100.9(9) . 2_666
O3 W39 O27 98.6(11) . 2_666
O123 W39 O27 151.2(8) . 2_666
O7 W39 O172 165.4(12) . .
O3 W39 O172 94.6(11) . .
O123 W39 O172 77.1(8) . .
O27 W39 O172 78.3(8) 2_666 .
O7 W39 O95 89.4(10) . .
O3 W39 O95 170.5(10) . .
O123 W39 O95 82.3(9) . .
O27 W39 O95 77.4(8) 2_666 .
O172 W39 O95 76.2(9) . .
O114 W40 O39 100.0(10) . .
O114 W40 O74 97.9(10) . .
O39 W40 O74 91.6(8) . .
O114 W40 O64 99.5(10) . .
O39 W40 O64 88.9(8) . .
O74 W40 O64 162.2(10) . .
O114 W40 O128 98.8(10) . .
O39 W40 O128 160.5(11) . .
O74 W40 O128 91.0(8) . .
O64 W40 O128 82.8(8) . .
O114 W40 O173 177.9(8) . .
O39 W40 O173 78.5(9) . .
O74 W40 O173 80.7(9) . .
O64 W40 O173 82.0(9) . .
O128 W40 O173 82.8(9) . .
O114 W40 K3 126.4(7) . .
O39 W40 K3 53.6(7) . .
O74 W40 K3 47.1(6) . .
O64 W40 K3 122.1(6) . .
O128 W40 K3 117.2(7) . .
O173 W40 K3 51.6(5) . .
O177 W41 O94 100.7(11) . .
O177 W41 O128 98.6(10) . .
O94 W41 O128 91.1(10) . .
O177 W41 O78 98.6(9) . .
O94 W41 O78 89.0(9) . .
O128 W41 O78 162.5(9) . .
O177 W41 O84 97.9(10) . .
O94 W41 O84 161.2(9) . .
O128 W41 O84 88.2(8) . .
O78 W41 O84 86.2(8) . .
O177 W41 O106 171.1(9) . .
O94 W41 O106 88.1(9) . .
O128 W41 O106 80.4(8) . .
O78 W41 O106 82.1(8) . .
O84 W41 O106 73.3(8) . .
O5 Gd1 O9 67.4(9) 2_665 .
O5 Gd1 O176 71.2(7) 2_665 .
O9 Gd1 O176 89.6(9) . .
O5 Gd1 O43 71.9(7) 2_665 .
O9 Gd1 O43 139.1(8) . .
O176 Gd1 O43 73.9(7) . .
O5 Gd1 O42 115.0(6) 2_665 .
O9 Gd1 O42 134.6(8) . .
O176 Gd1 O42 135.3(7) . .
O43 Gd1 O42 67.5(6) . .
O5 Gd1 O178 119.5(7) 2_665 .
O9 Gd1 O178 69.4(9) . .
O176 Gd1 O178 68.4(8) . .
O43 Gd1 O178 132.2(7) . .
O42 Gd1 O178 125.4(6) . .
O5 Gd1 O10 133.8(8) 2_665 .
O9 Gd1 O10 77.9(10) . .
O176 Gd1 O10 139.7(9) . .
O43 Gd1 O10 137.2(8) . .
O42 Gd1 O10 70.1(8) . .
O178 Gd1 O10 71.4(9) . .
O5 Gd1 O40 138.4(8) 2_665 .
O9 Gd1 O40 139.2(9) . .
O176 Gd1 O40 77.0(7) . .
O43 Gd1 O40 74.1(7) . .
O42 Gd1 O40 71.5(6) . .
O178 Gd1 O40 69.8(8) . .
O10 Gd1 O40 87.7(8) . .
O5 Gd1 O151 67.6(6) 2_665 .
O9 Gd1 O151 74.8(9) . .
O176 Gd1 O151 138.8(7) . .
O43 Gd1 O151 93.1(7) . .
O42 Gd1 O151 66.4(6) . .
O178 Gd1 O151 134.7(9) . .
O10 Gd1 O151 74.7(8) . .
O40 Gd1 O151 137.7(6) . .
O25 Gd2 O134 70.8(7) . .
O25 Gd2 O170 138.1(8) . .
O134 Gd2 O170 76.7(8) . .
O25 Gd2 O66 66.3(6) . .
O134 Gd2 O66 90.5(7) . .
O170 Gd2 O66 140.6(7) . .
O25 Gd2 O155 70.8(6) . .
O134 Gd2 O155 71.5(7) . .
O170 Gd2 O155 74.3(7) . .
O66 Gd2 O155 136.9(6) . .
O25 Gd2 O13 131.3(8) . .
O134 Gd2 O13 141.2(8) . .
O170 Gd2 O13 90.5(9) . .
O66 Gd2 O13 76.3(7) . .
O155 Gd2 O13 140.3(7) . .
O25 Gd2 O90 67.0(6) . .
O134 Gd2 O90 137.4(7) . .
O170 Gd2 O90 134.7(7) . .
O66 Gd2 O90 78.5(7) . .
O155 Gd2 O90 88.7(7) . .
O13 Gd2 O90 76.2(8) . .
O25 Gd2 O36 116.5(6) . .
O134 Gd2 O36 132.5(7) . .
O170 Gd2 O36 68.9(7) . .
O66 Gd2 O36 136.6(7) . .
O155 Gd2 O36 68.3(6) . .
O13 Gd2 O36 72.1(7) . .
O90 Gd2 O36 65.8(6) . .
O25 Gd2 O4 120.1(7) . .
O134 Gd2 O4 69.2(8) . .
O170 Gd2 O4 69.2(8) . .
O66 Gd2 O4 71.3(8) . .
O155 Gd2 O4 131.1(9) . .
O13 Gd2 O4 72.0(9) . .
O90 Gd2 O4 140.2(9) . .
O36 Gd2 O4 123.4(7) . .
O25 Gd2 Na3 57.1(5) . .
O134 Gd2 Na3 109.4(6) . .
O170 Gd2 Na3 113.1(6) . .
O66 Gd2 Na3 106.4(6) . .
O155 Gd2 Na3 49.5(7) . .
O13 Gd2 Na3 109.3(7) . .
O90 Gd2 Na3 39.3(6) . .
O36 Gd2 Na3 59.4(5) . .
O4 Gd2 Na3 177.2(6) . .
O68 P1 O71 109.5(11) . .
O68 P1 O11 106.8(9) . .
O71 P1 O11 110.2(10) . .
O68 P1 O81 112.7(10) . .
O71 P1 O81 111.9(10) . .
O11 P1 O81 105.5(10) . .
O80 P2 O20 112.0(10) . .
O80 P2 O127 110.2(9) . .
O20 P2 O127 111.2(10) . .
O80 P2 O152 108.4(11) . .
O20 P2 O152 108.0(10) . .
O127 P2 O152 106.9(12) . .
O69 P3 O169 106.6(10) . .
O69 P3 O144 107.9(12) . .
O169 P3 O144 110.0(10) . .
O69 P3 O106 111.2(11) . 2_666
O169 P3 O106 109.0(12) . 2_666
O144 P3 O106 112.0(10) . 2_666
O69 P3 K5 53.4(8) . .
O169 P3 K5 121.3(10) . .
O144 P3 K5 54.6(8) . .
O106 P3 K5 129.6(8) 2_666 .
O142 P4 O116 111.6(10) . .
O142 P4 O56 105.8(11) . .
O116 P4 O56 109.1(10) . .
O142 P4 O60 112.0(9) . .
O116 P4 O60 111.4(10) . .
O56 P4 O60 106.7(10) . .
O157 P5 O65 111.4(11) . .
O157 P5 O86 110.8(11) . .
O65 P5 O86 111.4(11) . .
O157 P5 O58 107.4(9) . .
O65 P5 O58 107.9(11) . .
O86 P5 O58 107.7(10) . .
O91 P6 O50 108.9(9) . .
O91 P6 O146 112.2(11) . .
O50 P6 O146 110.3(11) . .
O91 P6 O143 106.8(11) . .
O50 P6 O143 112.7(11) . .
O146 P6 O143 105.9(10) . .
O91 P6 K5 55.9(7) . .
O50 P6 K5 53.3(6) . .
O146 P6 K5 123.8(9) . .
O143 P6 K5 130.3(8) . .
O83 Co2 O122 169.9(8) 2_666 .
O83 Co2 O175 89.4(8) 2_666 .
O122 Co2 O175 86.1(8) . .
O83 Co2 O164 91.8(8) 2_666 .
O122 Co2 O164 92.9(8) . .
O175 Co2 O164 178.5(8) . .
O83 Co2 O154 84.6(8) 2_666 .
O122 Co2 O154 86.7(8) . .
O175 Co2 O154 94.0(8) . .
O164 Co2 O154 87.1(7) . .
O83 Co2 O1 95.3(10) 2_666 .
O122 Co2 O1 93.6(10) . .
O175 Co2 O1 88.0(9) . .
O164 Co2 O1 90.9(8) . .
O154 Co2 O1 177.9(8) . .
O83 Co2 K2 53.8(5) 2_666 2_666
O122 Co2 K2 128.0(5) . 2_666
O175 Co2 K2 51.8(7) . 2_666
O164 Co2 K2 128.4(7) . 2_666
O154 Co2 K2 120.7(6) . 2_666
O1 Co2 K2 60.6(7) . 2_666
O14 Co1 O28 171.7(7) 2_666 .
O14 Co1 O22 86.9(8) 2_666 .
O28 Co1 O22 90.2(8) . .
O14 Co1 O8 89.7(9) 2_666 .
O28 Co1 O8 93.6(9) . .
O22 Co1 O8 175.0(9) . .
O14 Co1 O2 92.7(9) 2_666 .
O28 Co1 O2 94.9(9) . .
O22 Co1 O2 85.9(8) . .
O8 Co1 O2 90.5(9) . .
O14 Co1 O162 86.1(8) 2_666 .
O28 Co1 O162 86.3(7) . .
O22 Co1 O162 93.4(7) . .
O8 Co1 O162 90.2(8) . .
O2 Co1 O162 178.6(9) . .
O14 Co1 K1 52.1(6) 2_666 2_666
O28 Co1 K1 130.4(5) . 2_666
O22 Co1 K1 50.8(5) . 2_666
O8 Co1 K1 124.2(7) . 2_666
O2 Co1 K1 58.3(7) . 2_666
O162 Co1 K1 120.4(5) . 2_666
Co2 O1 K2 84.3(8) . 2_666
Co1 O2 K1 87.0(8) . 2_666
W39 O3 Na4 110.4(13) . 2_666
Gd2 O4 Na6 123.9(14) . .
W21 O5 Gd1 162.3(10) . 2_665
W39 O7 K5 111.8(10) . .
Co1 O8 Na3 114.8(13) . .
Gd1 O10 Na8 116.5(12) . .
P1 O11 W5 126.7(9) . .
P1 O11 W1 123.9(9) . .
W5 O11 W1 94.6(6) . .
W7 O12 W2 149.0(11) . .
Gd2 O13 Na2 120.2(11) . .
W13 O14 Co1 162.7(11) . 2_666
W13 O14 K1 95.9(7) . .
Co1 O14 K1 96.2(8) 2_666 .
W16 O15 W7 158.9(9) . .
W29 O16 W22 148.0(10) . .
W14 O17 W2 165.1(11) . .
W22 O18 W27 171.3(11) . .
W3 O19 W2 153.0(11) . .
P2 O20 W14 133.9(12) . .
W6 O21 W12 150.5(10) . .
Co1 O22 K1 95.6(7) . 2_666
W35 O23 W17 145.4(12) . .
W11 O24 W10 120.0(11) . .
W11 O24 Na7 102.3(9) . 1_654
W10 O24 Na7 111.0(9) . 1_654
W2 O25 Gd2 163.5(11) . .
W12 O26 W26 172.4(11) . .
W12 O26 K2 91.2(7) . .
W26 O26 K2 91.6(6) . .
W12 O26 K4 90.8(6) . 2_657
W26 O26 K4 92.1(7) . 2_657
K2 O26 K4 136.0(6) . 2_657
W14 O27 W39 171.1(11) . 2_666
W2 O28 Co1 162.0(11) . .
W34 O29 W29 150.8(13) . .
W8 O30 W6 146.9(10) 2_666 .
W8 O30 Na1 110.4(10) 2_666 1_456
W6 O30 Na1 99.8(8) . 1_456
W28 O31 W13 170.4(14) . .
W28 O31 K1 93.3(8) . .
W13 O31 K1 92.4(8) . .
W33 O32 W26 151.8(11) . .
W33 O32 K3 109.2(8) . .
W26 O32 K3 93.7(8) . .
W23 O33 W16 151.0(13) . .
W8 O34 Na1 125.8(9) . .
W27 O35 W18 163.0(10) . .
W31 O36 Gd2 157.8(10) . .
W24 O37 W37 149.7(12) . .
W24 O37 K6 106.0(9) . .
W37 O37 K6 99.7(7) . .
W3 O38 W7 144.7(10) . .
W40 O39 W33 145.2(10) . .
W40 O39 K3 97.3(8) . .
W33 O39 K3 108.0(8) . .
W8 O41 W1 142.8(10) . .
W10 O42 Gd1 158.3(11) . .
W5 O44 W9 149.4(11) . .
W4 O45 W7 120.2(8) . .
W4 O45 Na8 111.1(9) . 1_456
W7 O45 Na8 128.3(10) . 1_456
W33 O46 W23 122.6(12) . .
W3 O47 W8 144.2(9) . 2_666
W5 O48 W10 147.1(11) . .
W30 O49 W18 154.6(11) . .
P6 O50 W37 132.6(10) . .
P6 O50 K5 100.7(7) . .
W37 O50 K5 126.6(7) . .
W22 O51 W9 167.4(13) . .
W24 O52 W19 119.8(9) . .
W4 O53 W15 156.6(11) . .
W33 O55 W15 148.7(13) . .
P4 O56 W6 127.0(10) . .
P4 O56 W3 125.4(10) . .
W6 O56 W3 93.5(6) . .
W16 O57 W15 117.5(10) . .
P5 O58 W29 125.6(9) . .
P5 O58 W25 123.9(10) . .
W29 O58 W25 94.2(6) . .
W10 O59 W9 152.4(9) . .
P4 O60 W2 136.5(10) . .
W11 O61 W20 154.4(13) . .
W7 O62 Na6 141.1(12) . .
W23 O64 W40 146.3(10) . .
P5 O65 W20 126.1(9) . .
P5 O65 W34 125.0(10) . .
W20 O65 W34 94.7(8) . .
P1 O68 W9 132.4(11) . .
P3 O69 W38 131.1(12) . .
P3 O69 K5 100.2(8) . .
W38 O69 K5 128.7(8) . .
P1 O71 W13 133.9(12) . .
P1 O71 K1 132.6(10) . .
W13 O71 K1 93.5(6) . .
W15 O72 W26 151.2(10) . .
W38 O73 W37 165.4(11) . .
W40 O74 W35 141.5(10) . .
W40 O74 K3 103.6(8) . .
W35 O74 K3 111.9(8) . .
W1 O76 W13 149.3(10) . .
W25 O77 W20 145.0(13) . .
W36 O78 W41 150.0(14) . .
W27 O79 K5 114.1(10) . .
P2 O80 W26 135.4(11) . .
P2 O80 K2 130.4(9) . .
W26 O80 K2 94.1(6) . .
P1 O81 W10 127.0(9) . .
P1 O81 W11 124.2(9) . .
W10 O81 W11 97.3(8) . .
W12 O83 Co2 165.6(13) . 2_666
W12 O83 K2 95.7(8) . .
Co2 O83 K2 93.8(6) 2_666 .
W35 O84 W41 118.4(11) . .
W26 O85 K3 114.8(11) . .
W26 O85 K2 99.3(8) . .
K3 O85 K2 125.0(7) . .
P5 O86 W22 133.2(13) . .
W28 O87 K6 117.8(9) . .
W28 O87 K1 97.4(7) . .
K6 O87 K1 122.5(7) . .
W18 O88 W21 164.0(11) . .
W34 O89 W20 121.4(12) . .
Gd2 O90 Na5 124.6(9) . .
Gd2 O90 Na3 105.5(10) . .
Na5 O90 Na3 102.6(10) . .
Gd2 O90 Na2 121.1(8) . 2_566
Na5 O90 Na2 81.8(10) . 2_566
Na3 O90 Na2 119.5(9) . 2_566
P6 O91 W18 132.9(10) . .
P6 O91 K5 98.3(8) . .
W18 O91 K5 127.7(7) . .
W36 O93 W17 119.4(11) . .
W41 O94 W38 145.8(12) . 2_666
W17 O96 W21 148.1(9) . 2_666
W25 O97 W28 150.9(11) . .
W25 O97 K6 108.4(8) . .
W28 O97 K6 94.1(8) . .
W11 O100 W13 152.7(9) . .
W1 O101 W11 144.6(12) . .
W1 O101 Na7 112.3(9) . 1_654
W11 O101 Na7 101.1(10) . 1_654
W8 O104 W5 142.1(9) . .
P3 O106 W41 127.3(9) 2_666 .
P3 O106 W35 123.7(10) 2_666 .
W41 O106 W35 95.1(8) . .
W21 O107 K3 109.9(10) . 2_666
W6 O108 W4 143.5(10) . .
W38 O109 W36 153.8(11) . 2_666
W38 O109 Na3 102.4(9) . .
W36 O109 Na3 103.0(9) 2_666 .
W16 O110 W14 152.5(11) . .
W31 O112 W36 160.5(11) 2_666 .
W32 O113 W25 152.0(11) . .
W32 O113 K6 92.1(9) . .
W25 O113 K6 109.0(8) . .
W25 O115 W29 118.6(11) . .
P4 O116 W4 124.9(9) . .
P4 O116 W7 123.5(10) . .
W4 O116 W7 94.6(6) . .
W34 O118 W22 152.4(10) . .
W31 O120 W37 148.4(10) . .
W35 O121 W21 151.9(10) . 2_666
W35 O121 K3 104.6(7) . .
W21 O121 K3 96.0(7) 2_666 .
W9 O122 Co2 158.6(11) . .
W39 O123 W38 161.6(12) . .
W10 O124 W34 161.1(13) . .
W23 O125 W14 147.1(10) . .
W30 O126 W31 118.8(8) . .
W30 O126 Na2 134.5(9) . .
W31 O126 Na2 106.1(7) . .
P2 O127 W15 127.5(10) . .
P2 O127 W16 126.0(9) . .
W15 O127 W16 96.2(7) . .
W41 O128 W40 137.0(12) . .
W4 O129 W12 155.1(11) . .
W24 O130 W31 145.6(10) . .
W29 O131 K4 156.5(11) . 2_656
W29 O131 Na9 106.7(11) . 2_665
K4 O131 Na9 58.3(8) 2_656 2_665
W20 O132 W28 152.2(11) . .
W19 O133 W30 147.8(11) . .
W32 O135 K6 89.6(5) . .
W1 O136 W5 120.8(9) . .
W1 O136 Na1 118.4(8) . .
W5 O136 Na1 110.7(7) . .
W32 O138 W19 137.5(9) . .
W19 O139 W18 148.6(11) . .
W22 O140 Na9 114.4(10) . 2_665
W26 O141 K4 115.9(12) . 2_657
P4 O142 W12 135.2(10) . .
P4 O142 K2 132.4(9) . .
W12 O142 K2 92.0(6) . .
P6 O143 W19 128.1(10) . .
P6 O143 W24 123.1(9) . .
W19 O143 W24 95.1(6) . .
P3 O144 W21 132.2(13) . .
P3 O144 K5 98.7(9) . .
W21 O144 K5 129.0(9) . .
W37 O145 K6 107.9(9) . .
W37 O145 Na4 109.2(12) . 2_666
K6 O145 Na4 129.4(10) . 2_666
P6 O146 W31 127.3(10) . .
P6 O146 W30 125.7(10) . .
W31 O146 W30 95.2(6) . .
W29 O147 W32 146.3(12) . .
W15 O148 K4 162.7(11) . .
W38 O149 Na4 121.4(11) . .
P2 O152 W33 123.6(10) . .
P2 O152 W23 124.6(11) . .
W33 O152 W23 94.1(9) . .
W6 O156 Na7 142.5(12) . .
W6 O156 Na1 105.3(8) . 1_456
Na7 O156 Na1 111.7(10) . 1_456
P5 O157 W28 134.4(12) . .
P5 O157 K1 131.3(10) . .
W28 O157 K1 94.3(6) . .
W30 O159 Na5 140.7(10) . 2_566
W12 O160 K4 117.5(9) . 2_657
Co1 O162 Na5 101.1(9) . .
Co2 O164 Na9 98.3(10) . .
W3 O167 W6 115.0(9) . .
W32 O168 W24 136.0(11) . .
W32 O168 K6 110.1(10) . .
W24 O168 K6 110.3(9) . .
P3 O169 W17 122.7(10) . 2_666
P3 O169 W36 125.2(11) . 2_666
W17 O169 W36 93.6(8) 2_666 2_666
W39 O172 Na4 127.6(11) . .
W40 O173 K3 88.7(8) . .
Co2 O175 K2 94.5(8) . 2_666
Gd1 O178 Na8 109.2(10) . .
W17 O180 W30 159.5(12) 2_666 .
OW5 K1 OW30 89.8(9) . .
OW5 K1 O71 171.5(9) . .
OW30 K1 O71 82.2(6) . .
OW5 K1 O157 113.7(10) . .
OW30 K1 O157 92.3(6) . .
O71 K1 O157 69.8(6) . .
OW5 K1 O22 99.5(10) . 2_666
OW30 K1 O22 77.1(5) . 2_666
O71 K1 O22 76.0(6) . 2_666
O157 K1 O22 145.2(6) . 2_666
OW5 K1 O14 127.4(10) . .
OW30 K1 O14 122.2(5) . .
O71 K1 O14 56.2(5) . .
O157 K1 O14 106.0(6) . .
O22 K1 O14 56.7(6) 2_666 .
OW5 K1 O87 82.3(10) . .
OW30 K1 O87 137.3(6) . .
O71 K1 O87 105.6(6) . .
O157 K1 O87 54.3(5) . .
O22 K1 O87 145.6(5) 2_666 .
O14 K1 O87 94.8(5) . .
OW5 K1 O31 132.7(9) . .
OW30 K1 O31 131.8(7) . .
O71 K1 O31 55.7(5) . .
O157 K1 O31 54.2(5) . .
O22 K1 O31 109.7(6) 2_666 .
O14 K1 O31 54.6(6) . .
O87 K1 O31 52.7(5) . .
OW5 K1 O2 70.0(10) . 2_666
OW30 K1 O2 122.7(7) . 2_666
O71 K1 O2 112.0(6) . 2_666
O157 K1 O2 145.0(6) . 2_666
O22 K1 O2 55.9(5) 2_666 2_666
O14 K1 O2 57.7(6) . 2_666
O87 K1 O2 93.8(6) . 2_666
O31 K1 O2 96.5(6) . 2_666
OW5 K1 W13 150.7(8) . .
OW30 K1 W13 117.8(5) . .
O71 K1 W13 36.3(3) . .
O157 K1 W13 76.9(4) . .
O22 K1 W13 79.1(5) 2_666 .
O14 K1 W13 29.9(4) . .
O87 K1 W13 83.0(4) . .
O31 K1 W13 31.6(4) . .
O2 K1 W13 85.9(5) 2_666 .
OW5 K1 W28 109.0(9) . .
OW30 K1 W28 128.2(5) . .
O71 K1 W28 78.4(4) . .
O157 K1 W28 35.9(3) . .
O22 K1 W28 140.5(5) 2_666 .
O14 K1 W28 84.1(4) . .
O87 K1 W28 27.6(4) . .
O31 K1 W28 31.1(4) . .
O2 K1 W28 109.1(5) 2_666 .
W13 K1 W28 62.58(13) . .
OW5 K1 Co1 101.8(9) . 2_666
OW30 K1 Co1 110.5(4) . 2_666
O71 K1 Co1 78.5(4) . 2_666
O157 K1 Co1 137.8(5) . 2_666
O22 K1 Co1 33.5(4) 2_666 2_666
O14 K1 Co1 31.7(4) . 2_666
O87 K1 Co1 112.2(4) . 2_666
O31 K1 Co1 85.1(4) . 2_666
O2 K1 Co1 34.7(4) 2_666 2_666
W13 K1 Co1 61.19(13) . 2_666
W28 K1 Co1 111.81(18) . 2_666
OW31 K2 O80 92.3(7) . .
OW31 K2 O142 80.3(6) . .
O80 K2 O142 69.4(6) . .
OW31 K2 OW32 94.3(8) . 2_666
O80 K2 OW32 119.4(8) . 2_666
O142 K2 OW32 170.1(9) . 2_666
OW31 K2 O85 137.0(8) . .
O80 K2 O85 54.3(5) . .
O142 K2 O85 106.6(6) . .
OW32 K2 O85 83.0(8) 2_666 .
OW31 K2 O175 77.5(7) . 2_666
O80 K2 O175 145.4(6) . 2_666
O142 K2 O175 76.3(6) . 2_666
OW32 K2 O175 94.5(8) 2_666 2_666
O85 K2 O175 145.4(6) . 2_666
OW31 K2 O83 120.8(7) . .
O80 K2 O83 103.5(5) . .
O142 K2 O83 54.8(5) . .
OW32 K2 O83 123.2(7) 2_666 .
O85 K2 O83 95.2(6) . .
O175 K2 O83 57.5(6) 2_666 .
OW31 K2 O26 129.9(6) . .
O80 K2 O26 53.0(5) . .
O142 K2 O26 55.8(5) . .
OW32 K2 O26 132.4(7) 2_666 .
O85 K2 O26 53.8(5) . .
O175 K2 O26 109.7(6) 2_666 .
O83 K2 O26 53.3(6) . .
OW31 K2 O1 125.2(8) . 2_666
O80 K2 O1 142.5(6) . 2_666
O142 K2 O1 111.4(6) . 2_666
OW32 K2 O1 64.9(8) 2_666 2_666
O85 K2 O1 92.4(7) . 2_666
O175 K2 O1 56.2(7) 2_666 2_666
O83 K2 O1 58.4(6) . 2_666
O26 K2 O1 95.0(6) . 2_666
OW31 K2 W12 116.2(5) . .
O80 K2 W12 75.6(3) . .
O142 K2 W12 36.4(3) . .
OW32 K2 W12 146.4(6) 2_666 .
O85 K2 W12 83.7(4) . .
O175 K2 W12 79.6(4) 2_666 .
O83 K2 W12 28.5(4) . .
O26 K2 W12 31.3(4) . .
O1 K2 W12 85.0(4) 2_666 .
OW31 K2 W26 127.5(6) . .
O80 K2 W26 35.2(3) . .
O142 K2 W26 78.8(4) . .
OW32 K2 W26 111.0(7) 2_666 .
O85 K2 W26 28.2(4) . .
O175 K2 W26 140.5(4) 2_666 .
O83 K2 W26 83.1(4) . .
O26 K2 W26 31.3(4) . .
O1 K2 W26 107.3(5) 2_666 .
W12 K2 W26 62.40(11) . .
OW31 K2 Co2 110.8(7) . 2_666
O80 K2 Co2 135.9(4) . 2_666
O142 K2 Co2 77.8(4) . 2_666
OW32 K2 Co2 96.6(7) 2_666 2_666
O85 K2 Co2 112.1(4) . 2_666
O175 K2 Co2 33.7(4) 2_666 2_666
O83 K2 Co2 32.4(4) . 2_666
O26 K2 Co2 84.3(4) . 2_666
O1 K2 Co2 35.1(5) 2_666 2_666
W12 K2 Co2 60.63(13) . 2_666
W26 K2 Co2 110.94(16) . 2_666
O85 K3 O74 145.1(6) . .
O85 K3 O107 83.9(6) . 2_666
O74 K3 O107 101.9(6) . 2_666
O85 K3 O173 87.4(6) . .
O74 K3 O173 58.1(6) . .
O107 K3 O173 93.6(6) 2_666 .
O85 K3 OW9 127.0(12) . 1_556
O74 K3 OW9 87.6(12) . 1_556
O107 K3 OW9 90.9(13) 2_666 1_556
O173 K3 OW9 145.6(12) . 1_556
O85 K3 O39 103.0(6) . .
O74 K3 O39 54.1(5) . .
O107 K3 O39 145.8(6) 2_666 .
O173 K3 O39 54.0(6) . .
OW9 K3 O39 109.8(13) 1_556 .
O85 K3 O121 138.2(7) . .
O74 K3 O121 53.7(5) . .
O107 K3 O121 54.9(6) 2_666 .
O173 K3 O121 88.4(6) . .
OW9 K3 O121 66.7(11) 1_556 .
O39 K3 O121 107.8(6) . .
O85 K3 O32 55.5(6) . .
O74 K3 O32 106.3(6) . .
O107 K3 O32 138.3(7) 2_666 .
O173 K3 O32 76.6(6) . .
OW9 K3 O32 120.0(12) 1_556 .
O39 K3 O32 52.4(5) . .
O121 K3 O32 159.9(6) . .
O85 K3 W40 118.6(5) . .
O74 K3 W40 29.3(4) . .
O107 K3 W40 118.7(4) 2_666 .
O173 K3 W40 39.7(5) . .
OW9 K3 W40 110.1(12) 1_556 .
O39 K3 W40 29.2(3) . .
O121 K3 W40 81.2(4) . .
O32 K3 W40 78.7(4) . .
O85 K3 W26 24.6(4) . .
O74 K3 W26 133.6(5) . .
O107 K3 W26 108.5(5) 2_666 .
O173 K3 W26 85.4(5) . .
OW9 K3 W26 125.1(10) 1_556 .
O39 K3 W26 82.1(4) . .
O121 K3 W26 161.9(5) . .
O32 K3 W26 31.5(4) . .
W40 K3 W26 104.3(2) . .
O85 K3 W21 108.5(5) . 2_666
O74 K3 W21 81.7(4) . 2_666
O107 K3 W21 24.5(4) 2_666 2_666
O173 K3 W21 94.6(5) . 2_666
OW9 K3 W21 76.3(11) 1_556 2_666
O39 K3 W21 134.1(4) . 2_666
O121 K3 W21 30.7(4) . 2_666
O32 K3 W21 161.5(6) . 2_666
W40 K3 W21 105.1(2) . 2_666
W26 K3 W21 133.0(3) . 2_666
O85 K3 W35 155.0(5) . .
O74 K3 W35 27.3(4) . .
O107 K3 W35 79.7(4) 2_666 .
O173 K3 W35 75.0(5) . .
OW9 K3 W35 72.3(10) 1_556 .
O39 K3 W35 81.2(4) . .
O121 K3 W35 26.9(4) . .
O32 K3 W35 133.5(5) . .
W40 K3 W35 56.09(12) . .
W26 K3 W35 159.4(3) . .
W21 K3 W35 56.71(11) 2_666 .
O148 K4 O160 140.1(7) . 2_657
O148 K4 O131 81.5(7) . 2_656
O160 K4 O131 106.6(8) 2_657 2_656
O148 K4 Na9 140.2(8) . 1_546
O160 K4 Na9 72.5(8) 2_657 1_546
O131 K4 Na9 63.8(8) 2_656 1_546
O148 K4 OW2 70.4(10) . .
O160 K4 OW2 77.6(10) 2_657 .
O131 K4 OW2 65.6(9) 2_656 .
Na9 K4 OW2 108.7(12) 1_546 .
O148 K4 O141 97.1(7) . 2_657
O160 K4 O141 101.7(6) 2_657 2_657
O131 K4 O141 136.8(7) 2_656 2_657
Na9 K4 O141 95.5(8) 1_546 2_657
OW2 K4 O141 154.1(10) . 2_657
O148 K4 OW29 77.4(8) . .
O160 K4 OW29 77.9(9) 2_657 .
O131 K4 OW29 150.1(8) 2_656 .
Na9 K4 OW29 142.0(9) 1_546 .
OW2 K4 OW29 87.3(11) . .
O141 K4 OW29 67.5(9) 2_657 .
O148 K4 O26 141.5(7) . 2_657
O160 K4 O26 51.5(5) 2_657 2_657
O131 K4 O26 135.7(7) 2_656 2_657
Na9 K4 O26 72.3(7) 1_546 2_657
OW2 K4 O26 127.2(9) . 2_657
O141 K4 O26 51.3(6) 2_657 2_657
OW29 K4 O26 70.6(7) . 2_657
O148 K4 W12 151.3(5) . 2_657
O160 K4 W12 23.0(4) 2_657 2_657
O131 K4 W12 120.3(6) 2_656 2_657
Na9 K4 W12 68.3(6) 1_546 2_657
OW2 K4 W12 100.3(9) . 2_657
O141 K4 W12 79.7(5) 2_657 2_657
OW29 K4 W12 75.1(7) . 2_657
O26 K4 W12 28.7(3) 2_657 2_657
O148 K4 W26 118.2(6) . 2_657
O160 K4 W26 79.6(4) 2_657 2_657
O131 K4 W26 142.1(5) 2_656 2_657
Na9 K4 W26 83.7(6) 1_546 2_657
OW2 K4 W26 149.1(8) . 2_657
O141 K4 W26 22.8(5) 2_657 2_657
OW29 K4 W26 67.6(7) . 2_657
O26 K4 W26 28.5(4) 2_657 2_657
W12 K4 W26 57.07(11) 2_657 2_657
OW5 K5 OW32 107.1(11) . .
OW5 K5 O69 115.4(10) . .
OW32 K5 O69 123.2(9) . .
OW5 K5 O50 82.7(9) . .
OW32 K5 O50 156.8(8) . .
O69 K5 O50 67.1(6) . .
OW5 K5 O144 168.6(10) . .
OW32 K5 O144 82.1(8) . .
O69 K5 O144 53.2(5) . .
O50 K5 O144 91.4(6) . .
OW5 K5 O91 114.4(11) . .
OW32 K5 O91 105.4(7) . .
O69 K5 O91 89.9(6) . .
O50 K5 O91 51.7(5) . .
O144 K5 O91 68.2(6) . .
OW5 K5 O7 91.2(10) . .
OW32 K5 O7 79.4(8) . .
O69 K5 O7 64.3(6) . .
O50 K5 O7 122.2(6) . .
O144 K5 O7 83.7(6) . .
O91 K5 O7 150.1(7) . .
OW5 K5 O79 69.7(10) . .
OW32 K5 O79 80.9(8) . .
O69 K5 O79 148.0(6) . .
O50 K5 O79 83.0(6) . .
O144 K5 O79 119.3(6) . .
O91 K5 O79 61.4(6) . .
O7 K5 O79 147.0(6) . .
OW5 K5 P3 141.8(9) . .
OW32 K5 P3 103.6(8) . .
O69 K5 P3 26.4(4) . .
O50 K5 P3 77.8(5) . .
O144 K5 P3 26.8(4) . .
O91 K5 P3 77.7(5) . .
O7 K5 P3 72.6(5) . .
O79 K5 P3 138.3(5) . .
OW5 K5 P6 100.5(9) . .
OW32 K5 P6 131.3(7) . .
O69 K5 P6 76.0(4) . .
O50 K5 P6 26.0(3) . .
O144 K5 P6 77.4(4) . .
O91 K5 P6 25.8(3) . .
O7 K5 P6 139.8(5) . .
O79 K5 P6 72.0(4) . .
P3 K5 P6 74.7(3) . .
OW5 K5 K2 88.6(8) . 2_666
OW32 K5 K2 27.7(6) . 2_666
O69 K5 K2 117.8(5) . 2_666
O50 K5 K2 171.2(5) . 2_666
O144 K5 K2 97.4(4) . 2_666
O91 K5 K2 132.9(4) . 2_666
O7 K5 K2 58.4(4) . 2_666
O79 K5 K2 93.4(4) . 2_666
P3 K5 K2 109.8(3) . 2_666
P6 K5 K2 158.5(3) . 2_666
O168 K6 O87 143.3(6) . .
O168 K6 OW10 114.6(11) . .
O87 K6 OW10 102.1(10) . .
O168 K6 O135 57.1(5) . .
O87 K6 O135 87.3(5) . .
OW10 K6 O135 163.6(12) . .
O168 K6 O145 104.8(7) . .
O87 K6 O145 84.4(7) . .
OW10 K6 O145 73.6(11) . .
O135 K6 O145 94.3(6) . .
O168 K6 OW17 81.2(12) . .
O87 K6 OW17 111.4(13) . .
OW10 K6 OW17 73.0(15) . .
O135 K6 OW17 116.4(12) . .
O145 K6 OW17 145.3(13) . .
O168 K6 O37 56.8(7) . .
O87 K6 O37 138.9(7) . .
OW10 K6 O37 74.9(11) . .
O135 K6 O37 89.1(6) . .
O145 K6 O37 55.1(6) . .
OW17 K6 O37 106.8(13) . .
O168 K6 O113 53.8(7) . .
O87 K6 O113 98.9(6) . .
OW10 K6 O113 137.6(11) . .
O135 K6 O113 51.8(6) . .
O145 K6 O113 145.4(6) . .
OW17 K6 O113 65.1(12) . .
O37 K6 O113 110.6(6) . .
O168 K6 O97 104.2(7) . .
O87 K6 O97 53.3(6) . .
OW10 K6 O97 121.1(12) . .
O135 K6 O97 75.3(5) . .
O145 K6 O97 136.3(6) . .
OW17 K6 O97 71.2(13) . .
O37 K6 O97 160.6(6) . .
O113 K6 O97 50.4(5) . .
O168 K6 W32 27.3(5) . .
O87 K6 W32 117.6(5) . .
OW10 K6 W32 138.8(9) . .
O135 K6 W32 38.8(4) . .
O145 K6 W32 118.8(5) . .
OW17 K6 W32 82.2(11) . .
O37 K6 W32 81.7(4) . .
O113 K6 W32 30.5(4) . .
O97 K6 W32 78.9(4) . .
O168 K6 W37 84.5(6) . .
O87 K6 W37 109.9(5) . .
OW10 K6 W37 68.2(11) . .
O135 K6 W37 96.1(5) . .
O145 K6 W37 25.4(4) . .
OW17 K6 W37 127.8(12) . .
O37 K6 W37 30.2(4) . .
O113 K6 W37 136.0(5) . .
O97 K6 W37 160.7(4) . .
W32 K6 W37 105.5(2) . .
O168 K6 W28 130.6(6) . .
O87 K6 W28 22.8(5) . .
OW10 K6 W28 110.0(10) . .
O135 K6 W28 83.8(4) . .
O145 K6 W28 107.1(5) . .
OW17 K6 W28 92.7(13) . .
O37 K6 W28 160.4(5) . .
O113 K6 W28 79.1(4) . .
O97 K6 W28 30.8(3) . .
W32 K6 W28 103.4(2) . .
W37 K6 W28 132.6(3) . .
O34 Na1 O136 79.1(8) . .
O34 Na1 O30 137.0(10) . 1_654
O136 Na1 O30 115.5(8) . 1_654
O34 Na1 O156 148.9(9) . 1_654
O136 Na1 O156 70.9(7) . 1_654
O30 Na1 O156 55.6(6) 1_654 1_654
O13 Na2 O90 123.0(11) . 2_566
O13 Na2 O126 114.8(9) . .
O90 Na2 O126 106.9(8) 2_566 .
O13 Na2 OW26 111.0(14) . .
O90 Na2 OW26 101.7(15) 2_566 .
O126 Na2 OW26 95.1(14) . .
O13 Na2 Na5 163.9(10) . 2_566
O90 Na2 Na5 47.3(8) 2_566 2_566
O126 Na2 Na5 81.4(7) . 2_566
OW26 Na2 Na5 64.9(14) . 2_566
O13 Na2 Na2 55.3(7) . 2_566
O90 Na2 Na2 86.4(9) 2_566 2_566
O126 Na2 Na2 93.1(8) . 2_566
OW26 Na2 Na2 166.2(14) . 2_566
Na5 Na2 Na2 127.5(10) 2_566 2_566
OW27 Na3 O8 92.9(15) . .
OW27 Na3 O90 126.0(14) . .
O8 Na3 O90 84.1(10) . .
OW27 Na3 O109 115.9(14) . .
O8 Na3 O109 104.6(11) . .
O90 Na3 O109 117.0(10) . .
OW27 Na3 Gd2 100.7(13) . .
O8 Na3 Gd2 110.8(8) . .
O90 Na3 Gd2 35.2(6) . .
O109 Na3 Gd2 126.9(8) . .
OW27 Na3 Na5 112.7(13) . .
O8 Na3 Na5 46.7(8) . .
O90 Na3 Na5 37.8(7) . .
O109 Na3 Na5 124.1(11) . .
Gd2 Na3 Na5 65.8(6) . .
O172 Na4 O149 95.0(9) . .
O172 Na4 O3 160.1(15) . 2_666
O149 Na4 O3 96.6(10) . 2_666
O172 Na4 O145 81.7(9) . 2_666
O149 Na4 O145 142.9(13) . 2_666
O3 Na4 O145 98.5(9) 2_666 2_666
O172 Na4 OW15 104.0(14) . .
O149 Na4 OW15 64.9(12) . .
O3 Na4 OW15 95.6(13) 2_666 .
O145 Na4 OW15 80.0(13) 2_666 .
O172 Na4 Na4 70.4(9) . 2_666
O149 Na4 Na4 87.2(10) . 2_666
O3 Na4 Na4 94.0(12) 2_666 2_666
O145 Na4 Na4 125.2(13) 2_666 2_666
OW15 Na4 Na4 151.3(15) . 2_666
O90 Na5 O159 104.2(12) . 2_566
O90 Na5 O162 127.4(14) . .
O159 Na5 O162 116.7(11) 2_566 .
O90 Na5 Na2 50.9(7) . 2_566
O159 Na5 Na2 82.1(8) 2_566 2_566
O162 Na5 Na2 157.9(11) . 2_566
O90 Na5 Na3 39.6(7) . .
O159 Na5 Na3 143.4(12) 2_566 .
O162 Na5 Na3 92.6(9) . .
Na2 Na5 Na3 75.5(7) 2_566 .
O4 Na6 O62 97.9(17) . .
O156 Na7 O101 118.9(13) . 1_456
O156 Na7 O24 147.2(13) . 1_456
O101 Na7 O24 56.1(8) 1_456 1_456
O10 Na8 O45 124.4(17) . 1_654
O10 Na8 O178 61.5(11) . .
O45 Na8 O178 71.7(10) 1_654 .
K4 Na9 OW8 111.0(17) 1_564 2_666
K4 Na9 O140 151.7(14) 1_564 2_665
OW8 Na9 O140 60.3(13) 2_666 2_665
K4 Na9 O164 130.6(12) 1_564 .
OW8 Na9 O164 108.6(15) 2_666 .
O140 Na9 O164 75.4(10) 2_665 .
K4 Na9 O131 57.9(8) 1_564 2_665
OW8 Na9 O131 131.2(17) 2_666 2_665
O140 Na9 O131 105.6(10) 2_665 2_665
O164 Na9 O131 112.1(12) . 2_665
OW7 OW1 OW16 114(4) 2_656 2_656
K1 OW5 K5 137.1(15) . .
K5 OW32 K2 125.9(10) . 2_666

loop_
_geom_bond_atom_site_label_1
_geom_bond_atom_site_label_2
_geom_bond_distance
_geom_bond_site_symmetry_2
W1 O111 1.702(19) .
W1 O101 1.83(2) .
W1 O76 1.896(17) .
W1 O136 1.902(15) .
W1 O41 1.99(2) .
W1 O11 2.277(16) .
W2 O28 1.734(18) .
W2 O25 1.787(16) .
W2 O17 1.93(2) .
W2 O19 1.937(18) .
W2 O60 2.113(16) .
W2 O12 2.140(18) .
W3 O158 1.739(18) .
W3 O19 1.886(16) .
W3 O38 1.89(2) .
W3 O47 1.909(19) .
W3 O167 1.955(16) .
W3 O56 2.326(17) .
W4 O161 1.717(17) .
W4 O129 1.812(16) .
W4 O53 1.88(2) .
W4 O45 1.928(16) .
W4 O108 1.97(2) .
W4 O116 2.281(15) .
W5 O137 1.731(16) .
W5 O48 1.827(19) .
W5 O44 1.900(19) .
W5 O136 1.925(16) .
W5 O104 1.98(2) .
W5 O11 2.253(15) .
W6 O156 1.720(16) .
W6 O108 1.88(2) .
W6 O21 1.896(16) .
W6 O30 1.95(2) .
W6 O167 1.995(17) .
W6 O56 2.248(16) .
W7 O62 1.684(18) .
W7 O12 1.788(16) .
W7 O15 1.92(2) .
W7 O45 1.959(15) .
W7 O38 1.97(2) .
W7 O116 2.303(16) .
W8 O75 1.658(18) .
W8 O41 1.87(2) .
W8 O104 1.883(19) .
W8 O30 1.897(18) 2_666
W8 O47 1.945(17) 2_666
W8 O34 2.349(19) .
W9 O54 1.705(17) .
W9 O122 1.76(2) .
W9 O44 1.943(18) .
W9 O51 1.949(17) .
W9 O59 2.16(2) .
W9 O68 2.182(14) .
W10 O42 1.721(18) .
W10 O59 1.757(19) .
W10 O124 1.812(17) .
W10 O24 1.966(19) .
W10 O48 2.036(17) .
W10 O81 2.211(17) .
W11 O174 1.70(2) .
W11 O100 1.788(17) .
W11 O61 1.870(19) .
W11 O24 1.922(18) .
W11 O101 2.029(18) .
W11 O81 2.273(18) .
W12 O160 1.735(16) .
W12 O83 1.75(2) .
W12 O26 1.89(2) .
W12 O21 1.952(18) .
W12 O129 2.053(18) .
W12 O142 2.163(15) .
W12 K2 3.644(6) .
W12 K4 3.939(9) 2_657
W13 O153 1.759(18) .
W13 O14 1.82(2) .
W13 O31 1.906(18) .
W13 O76 1.971(17) .
W13 O100 2.093(19) .
W13 O71 2.157(17) .
W13 K1 3.634(7) .
W14 O70 1.754(18) .
W14 O17 1.85(2) .
W14 O27 1.870(17) .
W14 O110 1.927(18) .
W14 O125 2.01(2) .
W14 O20 2.117(15) .
W15 O148 1.74(2) .
W15 O72 1.81(2) .
W15 O53 1.91(2) .
W15 O57 1.998(18) .
W15 O55 2.00(2) .
W15 O127 2.245(17) .
W16 O105 1.750(19) .
W16 O15 1.891(18) .
W16 O110 1.893(19) .
W16 O33 1.93(2) .
W16 O57 1.936(18) .
W16 O127 2.272(18) .
W17 O6 1.71(2) .
W17 O96 1.774(16) .
W17 O180 1.89(2) 2_666
W17 O23 1.94(2) .
W17 O93 2.004(19) .
W17 O169 2.29(2) 2_666
W18 O102 1.735(18) .
W18 O88 1.81(2) .
W18 O35 1.91(2) .
W18 O49 1.918(17) .
W18 O139 1.99(2) .
W18 O91 2.148(16) .
W19 O99 1.77(2) .
W19 O139 1.868(17) .
W19 O133 1.87(2) .
W19 O52 1.944(16) .
W19 O138 1.95(2) .
W19 O143 2.231(16) .
W20 O163 1.74(2) .
W20 O132 1.78(2) .
W20 O61 1.938(19) .
W20 O77 1.967(19) .
W20 O89 1.981(18) .
W20 O65 2.276(19) .
W21 O107 1.690(18) .
W21 O5 1.757(19) .
W21 O121 1.97(2) 2_666
W21 O88 1.97(2) .
W21 O144 2.103(17) .
W21 O96 2.184(16) 2_666
W21 K3 3.831(8) 2_666
W22 O140 1.716(17) .
W22 O51 1.832(17) .
W22 O18 1.87(2) .
W22 O118 1.92(2) .
W22 O16 2.020(16) .
W22 O86 2.127(17) .
W23 O171 1.75(2) .
W23 O125 1.85(2) .
W23 O33 1.901(19) .
W23 O64 1.905(18) .
W23 O46 1.916(19) .
W23 O152 2.28(2) .
W24 O98 1.688(16) .
W24 O130 1.86(2) .
W24 O37 1.890(18) .
W24 O52 1.920(17) .
W24 O168 2.10(2) .
W24 O143 2.300(15) .
W24 K6 3.939(9) .
W25 O150 1.70(2) .
W25 O97 1.849(19) .
W25 O77 1.89(2) .
W25 O113 1.93(2) .
W25 O115 1.931(18) .
W25 O58 2.294(16) .
W26 O141 1.72(2) .
W26 O85 1.753(19) .
W26 O26 1.90(2) .
W26 O32 2.00(2) .
W26 O72 2.107(19) .
W26 O80 2.116(15) .
W26 K2 3.660(8) .
W26 K3 3.830(8) .
W26 K4 3.982(9) 2_657
W27 O79 1.696(18) .
W27 O103 1.70(2) .
W27 O35 1.88(2) .
W27 O18 1.92(2) .
W27 O82 2.243(18) .
W27 O119 2.249(19) .
W28 O87 1.71(2) .
W28 O63 1.768(17) .
W28 O31 1.891(18) .
W28 O97 2.003(18) .
W28 O132 2.11(2) .
W28 O157 2.146(16) .
W28 K1 3.651(7) .
W28 K6 3.903(9) .
W29 O131 1.73(2) .
W29 O16 1.878(17) .
W29 O147 1.91(2) .
W29 O115 1.969(19) .
W29 O29 1.97(2) .
W29 O58 2.285(16) .
W30 O159 1.731(17) .
W30 O126 1.880(15) .
W30 O49 1.892(16) .
W30 O180 1.89(2) .
W30 O133 1.96(3) .
W30 O146 2.285(17) .
W31 O36 1.724(15) .
W31 O120 1.800(17) .
W31 O112 1.84(2) 2_666
W31 O126 2.004(16) .
W31 O130 2.01(2) .
W31 O146 2.241(16) .
W32 O166 1.728(19) .
W32 O168 1.81(2) .
W32 O113 1.89(2) .
W32 O138 1.91(2) .
W32 O147 1.93(2) .
W32 O135 2.328(17) .
W32 K6 3.717(9) .
W33 O165 1.74(2) .
W33 O55 1.824(19) .
W33 O32 1.83(2) .
W33 O46 1.891(18) .
W33 O39 2.016(18) .
W33 O152 2.28(2) .
W33 K3 4.120(8) .
W34 O92 1.73(2) .
W34 O29 1.860(18) .
W34 O89 1.870(19) .
W34 O118 1.91(2) .
W34 O124 1.986(17) .
W34 O65 2.289(19) .
W35 O67 1.72(2) .
W35 O121 1.866(19) .
W35 O84 1.900(17) .
W35 O23 1.905(18) .
W35 O74 1.975(18) .
W35 O106 2.29(2) .
W35 K3 3.992(8) .
W36 O117 1.66(2) .
W36 O78 1.87(2) .
W36 O93 1.88(2) .
W36 O112 1.96(2) .
W36 O109 1.97(2) 2_666
W36 O169 2.307(19) 2_666
W37 O145 1.73(2) .
W37 O179 1.726(15) .
W37 O73 1.92(2) .
W37 O37 1.95(2) .
W37 O50 2.105(15) .
W37 O120 2.188(19) .
W37 K6 3.821(11) .
W38 O149 1.732(18) .
W38 O109 1.87(2) .
W38 O73 1.87(2) .
W38 O123 1.936(19) .
W38 O94 2.12(3) 2_666
W38 O69 2.142(16) .
W39 O7 1.70(2) .
W39 O3 1.78(3) .
W39 O123 1.857(18) .
W39 O27 1.915(17) 2_666
W39 O172 2.20(2) .
W39 O95 2.26(3) .
W40 O114 1.70(3) .
W40 O39 1.832(17) .
W40 O74 1.877(18) .
W40 O64 1.930(19) .
W40 O128 1.96(2) .
W40 O173 2.38(3) .
W40 K3 3.728(9) .
W41 O177 1.77(2) .
W41 O94 1.78(2) .
W41 O128 1.94(2) .
W41 O78 1.940(19) .
W41 O84 1.982(18) .
W41 O106 2.223(19) .
Gd1 O5 2.406(19) 2_665
Gd1 O9 2.42(3) .
Gd1 O176 2.43(2) .
Gd1 O43 2.46(2) .
Gd1 O42 2.464(16) .
Gd1 O178 2.47(3) .
Gd1 O10 2.48(3) .
Gd1 O40 2.50(2) .
Gd1 O151 2.51(2) .
Gd2 O25 2.378(17) .
Gd2 O134 2.42(2) .
Gd2 O170 2.42(3) .
Gd2 O66 2.45(2) .
Gd2 O155 2.45(2) .
Gd2 O13 2.46(3) .
Gd2 O90 2.47(2) .
Gd2 O36 2.488(15) .
Gd2 O4 2.56(3) .
Gd2 Na3 4.13(2) .
P1 O68 1.526(18) .
P1 O71 1.526(18) .
P1 O11 1.580(16) .
P1 O81 1.59(2) .
P2 O80 1.530(17) .
P2 O20 1.532(18) .
P2 O127 1.536(18) .
P2 O152 1.58(2) .
P3 O69 1.546(19) .
P3 O169 1.548(19) .
P3 O144 1.558(19) .
P3 O106 1.57(2) 2_666
P3 K5 3.419(14) .
P4 O142 1.497(17) .
P4 O116 1.516(19) .
P4 O56 1.54(2) .
P4 O60 1.549(16) .
P5 O157 1.523(18) .
P5 O65 1.52(2) .
P5 O86 1.53(2) .
P5 O58 1.607(17) .
P6 O91 1.520(17) .
P6 O50 1.539(17) .
P6 O146 1.54(2) .
P6 O143 1.55(2) .
P6 K5 3.449(11) .
Co2 O83 2.01(2) 2_666
Co2 O122 2.03(2) .
Co2 O175 2.082(19) .
Co2 O164 2.105(17) .
Co2 O154 2.11(2) .
Co2 O1 2.16(3) .
Co2 K2 3.745(9) 2_666
Co1 O14 1.98(2) 2_666
Co1 O28 2.06(2) .
Co1 O22 2.075(18) .
Co1 O8 2.08(2) .
Co1 O2 2.13(2) .
Co1 O162 2.184(18) .
Co1 K1 3.736(8) 2_666
O1 K2 3.28(3) 2_666
O2 K1 3.18(3) 2_666
O3 Na4 2.96(3) 2_666
O4 Na6 2.57(5) .
O5 Gd1 2.406(19) 2_665
O7 K5 3.37(3) .
O8 Na3 2.68(4) .
O10 Na8 2.70(5) .
O13 Na2 2.66(3) .
O14 Co1 1.98(2) 2_666
O14 K1 2.96(2) .
O22 K1 2.91(2) 2_666
O24 Na7 2.90(3) 1_654
O26 K2 3.075(18) .
O26 K4 3.429(17) 2_657
O27 W39 1.915(17) 2_666
O30 W8 1.897(18) 2_666
O30 Na1 2.95(3) 1_456
O31 K1 3.02(2) .
O32 K3 3.14(2) .
O34 Na1 2.59(3) .
O37 K6 2.98(2) .
O39 K3 3.02(2) .
O45 Na8 2.78(4) 1_456
O47 W8 1.945(17) 2_666
O50 K5 2.814(17) .
O62 Na6 2.86(4) .
O69 K5 2.79(2) .
O71 K1 2.80(2) .
O74 K3 2.81(2) .
O79 K5 3.42(3) .
O80 K2 2.84(2) .
O83 Co2 2.01(2) 2_666
O83 K2 3.03(2) .
O85 K3 2.75(2) .
O85 K2 2.94(2) .
O87 K6 2.80(2) .
O87 K1 3.013(19) .
O90 Na5 2.62(4) .
O90 Na3 2.72(3) .
O90 Na2 2.76(3) 2_566
O91 K5 2.885(19) .
O94 W38 2.12(3) 2_666
O96 W21 2.184(16) 2_666
O97 K6 3.21(2) .
O101 Na7 2.85(4) 1_654
O106 P3 1.57(2) 2_666
O107 K3 2.91(2) 2_666
O109 W36 1.97(2) 2_666
O109 Na3 2.88(3) .
O112 W31 1.84(2) 2_666
O113 K6 3.13(2) .
O121 W21 1.97(2) 2_666
O121 K3 3.089(18) .
O126 Na2 2.77(2) .
O131 K4 2.83(2) 2_656
O131 Na9 3.00(3) 2_665
O135 K6 2.914(18) .
O136 Na1 2.93(2) .
O140 Na9 2.94(4) 2_665
O141 K4 2.92(3) 2_657
O142 K2 2.859(18) .
O144 K5 2.82(2) .
O145 K6 2.92(3) .
O145 Na4 2.97(3) 2_666
O148 K4 2.72(2) .
O149 Na4 2.73(3) .
O156 Na7 2.69(3) .
O156 Na1 2.97(3) 1_456
O157 K1 2.80(2) .
O159 Na5 2.67(3) 2_566
O160 K4 2.83(2) 2_657
O162 Na5 2.86(3) .
O164 Na9 2.95(4) .
O168 K6 2.68(2) .
O169 W17 2.295(19) 2_666
O169 W36 2.307(19) 2_666
O172 Na4 2.65(3) .
O173 K3 2.92(2) .
O175 K2 2.95(3) 2_666
O178 Na8 2.93(5) .
O180 W17 1.89(2) 2_666
K1 OW5 2.70(5) .
K1 OW30 2.745(18) .
K1 O22 2.91(2) 2_666
K1 O2 3.18(3) 2_666
K1 Co1 3.736(8) 2_666
K2 OW31 2.79(2) .
K2 OW32 2.88(3) 2_666
K2 O175 2.95(3) 2_666
K2 O1 3.28(3) 2_666
K2 Co2 3.745(9) 2_666
K3 O107 2.91(2) 2_666
K3 OW9 2.98(6) 1_556
K3 W21 3.831(8) 2_666
K4 O160 2.83(2) 2_657
K4 O131 2.83(2) 2_656
K4 Na9 2.84(3) 1_546
K4 OW2 2.87(4) .
K4 O141 2.92(3) 2_657
K4 OW29 2.93(4) .
K4 O26 3.429(17) 2_657
K4 W12 3.939(9) 2_657
K4 W26 3.982(9) 2_657
K5 OW5 2.73(5) .
K5 OW32 2.75(3) .
K5 K2 5.010(10) 2_666
K6 OW10 2.82(4) .
K6 OW17 2.92(6) .
Na1 O30 2.95(3) 1_654
Na1 O156 2.97(3) 1_654
Na2 O90 2.76(3) 2_566
Na2 OW26 2.95(7) .
Na2 Na5 3.52(3) 2_566
Na2 Na2 4.01(4) 2_566
Na3 OW27 2.38(5) .
Na3 Na5 4.16(4) .
Na4 O3 2.96(3) 2_666
Na4 O145 2.97(3) 2_666
Na4 OW15 3.01(7) .
Na4 Na4 3.52(5) 2_666
Na5 O159 2.67(3) 2_566
Na5 Na2 3.52(3) 2_566
Na7 O101 2.85(4) 1_456
Na7 O24 2.90(3) 1_456
Na8 O45 2.78(4) 1_654
Na9 K4 2.84(3) 1_564
Na9 OW8 2.85(6) 2_666
Na9 O140 2.94(4) 2_665
Na9 O131 3.00(3) 2_665
OW1 OW7 1.46(5) 2_656
OW1 OW16 1.61(6) 2_656
OW7 OW1 1.46(5) 2_656
OW8 Na9 2.85(6) 2_666
OW9 K3 2.98(6) 1_554
OW16 OW1 1.61(6) 2_656
OW19 OW20 1.35(8) 2_666
OW20 OW19 1.35(8) 2_666
OW32 K2 2.88(3) 2_666
